data_1573108
loop_
_publ_author_name
'Wu, Weikang'
'Rajeshkumar, Thayalan'
'Zhu, Shan'
'Chai, Fuxiang'
'Hong, Dongjing'
'Huang, Zeming'
'Yuan, Qingbing'
'Maron, Laurent'
'Wang, Shaowu'

_publ_section_title
;
 Rare-earth metal complexes bearing electrophilic and nucleophilic carbon
 centres and their unique reactivity patterns towards pyridine
 derivatives.
;
_journal_issue 48
_journal_name_full 'Chemical science'
_journal_page_first 20315
_journal_page_last 20327
_journal_paper_doi 10.1039/d4sc04197f
_journal_volume 15
_journal_year 2024
_chemical_formula_moiety 'C63 H85 N8 O Y'
_chemical_formula_sum 'C63 H85 N8 O Y'
_chemical_formula_weight 1059.29
_space_group_crystal_system triclinic
_space_group_IT_number 2
_space_group_name_Hall '-P 1'
_space_group_name_H-M_alt 'P -1'
_atom_sites_solution_hydrogens geom
_atom_sites_solution_primary iterative
_audit_creation_date 2024-04-16
_audit_creation_method
;
Olex2 1.5
(compiled 2023.08.24 svn.re1ec1418 for OlexSys, GUI svn.r6817)
;
_audit_update_record
;
2024-05-29 deposited with the CCDC.	2024-11-12 downloaded from the CCDC.
;
_cell_angle_alpha 74.5490(10)
_cell_angle_beta 86.700(2)
_cell_angle_gamma 80.2920(10)
_cell_formula_units_Z 2
_cell_length_a 11.1074(3)
_cell_length_b 14.1540(3)
_cell_length_c 18.9061(5)
_cell_measurement_reflns_used 9983
_cell_measurement_temperature 300
_cell_measurement_theta_max 67.24
_cell_measurement_theta_min 2.42
_cell_volume 2823.61(12)
_computing_cell_refinement 'SAINT v8.37A (Bruker, 2015)'
_computing_data_reduction 'SAINT v8.37A (Bruker, 2015)'
_computing_molecular_graphics 'Olex2 1.5 (Dolomanov et al., 2009)'
_computing_publication_material 'Olex2 1.5 (Dolomanov et al., 2009)'
_computing_structure_refinement 'SHELXL 2018/3 (Sheldrick, 2015)'
_computing_structure_solution 'olex2.solve 1.5 (Bourhis et al., 2015)'
_diffrn_ambient_temperature 300
_diffrn_measured_fraction_theta_full 0.999
_diffrn_measured_fraction_theta_max 0.997
_diffrn_measurement_device_type 'Bruker APEX-II CCD'
_diffrn_measurement_method '\f and \w scans'
_diffrn_radiation_type CuK\a
_diffrn_radiation_wavelength 1.54178
_diffrn_reflns_av_R_equivalents 0.0911
_diffrn_reflns_av_unetI/netI 0.0670
_diffrn_reflns_Laue_measured_fraction_full 0.999
_diffrn_reflns_Laue_measured_fraction_max 0.997
_diffrn_reflns_limit_h_max 13
_diffrn_reflns_limit_h_min -11
_diffrn_reflns_limit_k_max 17
_diffrn_reflns_limit_k_min -17
_diffrn_reflns_limit_l_max 22
_diffrn_reflns_limit_l_min -22
_diffrn_reflns_number 52987
_diffrn_reflns_point_group_measured_fraction_full 0.999
_diffrn_reflns_point_group_measured_fraction_max 0.997
_diffrn_reflns_theta_full 67.679
_diffrn_reflns_theta_max 68.437
_diffrn_reflns_theta_min 2.425
_diffrn_standards_number 0
_exptl_absorpt_coefficient_mu 1.821
_exptl_absorpt_correction_T_max 0.7531
_exptl_absorpt_correction_T_min 0.2925
_exptl_absorpt_correction_type multi-scan
_exptl_absorpt_process_details
;
SADABS-2016/2 (Bruker,2016/2) was used for absorption correction.
wR2(int) was 0.1511 before and 0.0753 after correction.
The Ratio of minimum to maximum transmission is 0.3884.
The \l/2 correction factor is Not present.
;
_exptl_crystal_colour 'clear light black'
_exptl_crystal_colour_lustre clear
_exptl_crystal_colour_modifier light
_exptl_crystal_colour_primary black
_exptl_crystal_density_diffrn 1.246
_exptl_crystal_description block
_exptl_crystal_F_000 1132
_exptl_crystal_size_max 0.21
_exptl_crystal_size_mid 0.2
_exptl_crystal_size_min 0.19
_refine_diff_density_max 1.066
_refine_diff_density_min -1.223
_refine_diff_density_rms 0.064
_refine_ls_extinction_method none
_refine_ls_goodness_of_fit_ref 1.079
_refine_ls_hydrogen_treatment constr
_refine_ls_matrix_type full
_refine_ls_number_parameters 980
_refine_ls_number_reflns 10357
_refine_ls_number_restraints 1276
_refine_ls_restrained_S_all 1.051
_refine_ls_R_factor_all 0.0820
_refine_ls_R_factor_gt 0.0535
_refine_ls_shift/su_max 0.002
_refine_ls_shift/su_mean 0.000
_refine_ls_structure_factor_coef Fsqd
_refine_ls_weighting_details 'w=1/[\s^2^(Fo^2^)+(0.0826P)^2^+0.0221P] where P=(Fo^2^+2Fc^2^)/3'
_refine_ls_weighting_scheme calc
_refine_ls_wR_factor_gt 0.1322
_refine_ls_wR_factor_ref 0.1520
_reflns_Friedel_coverage 0.000
_reflns_number_gt 7523
_reflns_number_total 10357
_reflns_threshold_expression 'I > 2\s(I)'
_cod_data_source_file d4sc04197f4.cif
_cod_data_source_block 7b
_cod_depositor_comments 'Adding full bibliography for 1573095--1573138.cif.'
_cod_database_code 1573108
_shelx_shelxl_version_number 2018/3
_shelx_space_group_comment
;
The symmetry employed for this shelxl refinement is uniquely defined
by the following loop, which should always be used as a source of
symmetry information in preference to the above space-group names.
They are only intended as comments.
;
_shelx_estimated_absorpt_t_max 0.724
_shelx_estimated_absorpt_t_min 0.701
_olex2_refinement_description
;
1. Fixed Uiso
 At 1.2 times of:
  All C(H) groups, All C(H,H) groups, All C(H,H,H,H) groups
 At 1.5 times of:
  All C(H,H,H) groups
2. Restrained distances
 C36A-C35 \\sim C36-C35
 with sigma of 0.02
 N2A-C10 \\sim N2-C10 \\sim N2-C11 \\sim N2A-C11A \\sim N2A-C15A \\sim N2-C15
 with sigma of 0.02
 N5-C36 \\sim N5A-C36A \\sim N5-C41 \\sim N5A-C41A \\sim N5-C37 \\sim N5A-C37A
 with sigma of 0.02
 O1-C60 \\sim O1-C60A \\sim O1-C63A \\sim O1-C63
 with sigma of 0.02
3. Uiso/Uaniso restraints and constraints
C10 \\sim N2 \\sim C11 \\sim C12 \\sim C13 \\sim C14 \\sim C15 \\sim N2A \\sim
C11A \\sim C12A \\sim C13A \\sim C14A \\sim C15A: within 2A with sigma of 0.01
and sigma for terminal atoms of 0.02 within 2A
C35 \\sim N5 \\sim C36 \\sim C37 \\sim C38 \\sim C39 \\sim C40 \\sim C41 \\sim
N5A \\sim C36A \\sim C37A \\sim C38A \\sim C39A \\sim C40A \\sim C41A: within
2A with sigma of 0.01 and sigma for terminal atoms of 0.02 within 2A
N6 \\sim C43 \\sim C44 \\sim C45 \\sim C46 \\sim C47 \\sim C48 \\sim C49 \\sim
C50 \\sim C51 \\sim C52 \\sim C44A \\sim C45A \\sim C46A \\sim C47A \\sim C48A
\\sim C49A \\sim C50A \\sim C51A \\sim C52A: within 2A with sigma of 0.01 and
sigma for terminal atoms of 0.02 within 2A
N3 \\sim C17 \\sim C18 \\sim C19 \\sim C20 \\sim C21 \\sim C22 \\sim C23 \\sim
C24 \\sim C25 \\sim C26 \\sim C18A \\sim C19A \\sim C20A \\sim C21A \\sim C22A
\\sim C23A \\sim C24A \\sim C25A \\sim C26A: within 2A with sigma of 0.01 and
sigma for terminal atoms of 0.02 within 2A
O1 \\sim C60 \\sim C61 \\sim C62 \\sim C63 \\sim C60A \\sim C61A \\sim C62A
\\sim C63A: within 2A with sigma of 0.01 and sigma for terminal atoms of 0.02
within 2A
4. Same fragment restrains
{O1, C60A, C61A, C62A, C63A} sigma for 1-2: 0.02, 1-3: 0.04
as in
{O1, C60, C61, C62, C63}
{N6, C43, C44A, C45A, C46A, C47A, C48A, C49A, C50A, C51A, C52A} sigma for 1-2:
0.02, 1-3: 0.04
as in
{N6, C43, C44, C45, C46, C47, C48, C49, C50, C51, C52}
{C10, N2A, C11A, C12A, C13A, C14A, C15A} sigma for 1-2: 0.02, 1-3: 0.04
as in
{C10, N2, C11, C12, C13, C14, C15}
{N3, C17, C18A, C19A, C20A, C21A, C22A, C23A, C24A, C25A, C26A} sigma for 1-2:
0.02, 1-3: 0.04
as in
{N3, C17, C18, C19, C20, C21, C22, C23, C24, C25, C26}
{C35, N5A, C36A, C37A, C38A, C39A, C40A, C41A} sigma for 1-2: 0.02, 1-3: 0.04
as in
{C35, N5, C36, C37, C38, C39, C40, C41}
5. Others
 Sof(H35C)=Sof(H35D)=Sof(N5A)=Sof(C36A)=Sof(H36C)=Sof(H36D)=Sof(C37A)=
 Sof(H37C)=Sof(H37D)=Sof(C38A)=Sof(H38C)=Sof(H38D)=Sof(C39A)=Sof(H39C)=
 Sof(H39D)=Sof(C40A)=Sof(H40C)=Sof(H40D)=Sof(C41A)=Sof(H41C)=Sof(H41D)=1-FVAR(1)
 Sof(H35A)=Sof(H35B)=Sof(N5)=Sof(C36)=Sof(H36A)=Sof(H36B)=Sof(C37)=Sof(H37A)=
 Sof(H37B)=Sof(C38)=Sof(H38A)=Sof(H38B)=Sof(C39)=Sof(H39A)=Sof(H39B)=Sof(C40)=
 Sof(H40A)=Sof(H40B)=Sof(C41)=Sof(H41A)=Sof(H41B)=FVAR(1)
 Sof(H10C)=Sof(H10D)=Sof(N2A)=Sof(C11A)=Sof(H11C)=Sof(H11D)=Sof(C12A)=
 Sof(H12C)=Sof(H12D)=Sof(C13A)=Sof(H13C)=Sof(H13D)=Sof(C14A)=Sof(H14C)=
 Sof(H14D)=Sof(C15A)=Sof(H15C)=Sof(H15D)=1-FVAR(2)
 Sof(H10A)=Sof(H10B)=Sof(N2)=Sof(C11)=Sof(H11A)=Sof(H11B)=Sof(C12)=Sof(H12A)=
 Sof(H12B)=Sof(C13)=Sof(H13A)=Sof(H13B)=Sof(C14)=Sof(H14A)=Sof(H14B)=Sof(C15)=
 Sof(H15A)=Sof(H15B)=FVAR(2)
 Sof(C44A)=Sof(H44C)=Sof(H44D)=Sof(C45A)=Sof(H45C)=Sof(H45D)=Sof(C46A)=
 Sof(H46C)=Sof(H46D)=Sof(C47A)=Sof(H47A)=Sof(C48A)=Sof(H48C)=Sof(H48D)=
 Sof(C49A)=Sof(H49A)=Sof(C50A)=Sof(H50C)=Sof(H50D)=Sof(C51A)=Sof(H51A)=
 Sof(C52A)=Sof(H52C)=Sof(H52D)=1-FVAR(3)
 Sof(C44)=Sof(H44A)=Sof(H44B)=Sof(C45)=Sof(H45A)=Sof(H45B)=Sof(C46)=Sof(H46A)=
 Sof(H46B)=Sof(C47)=Sof(H47)=Sof(C48)=Sof(H48A)=Sof(H48B)=Sof(C49)=Sof(H49)=
 Sof(C50)=Sof(H50A)=Sof(H50B)=Sof(C51)=Sof(H51)=Sof(C52)=Sof(H52A)=Sof(H52B)=
 FVAR(3)
 Sof(C18A)=Sof(H18C)=Sof(H18D)=Sof(C19A)=Sof(H19C)=Sof(H19D)=Sof(C20A)=
 Sof(H20C)=Sof(H20D)=Sof(C21A)=Sof(H21A)=Sof(C22A)=Sof(H22C)=Sof(H22D)=
 Sof(C23A)=Sof(H23A)=Sof(C24A)=Sof(H24C)=Sof(H24D)=Sof(C25A)=Sof(H25A)=
 Sof(C26A)=Sof(H26C)=Sof(H26D)=1-FVAR(4)
 Sof(C18)=Sof(H18A)=Sof(H18B)=Sof(C19)=Sof(H19A)=Sof(H19B)=Sof(C20)=Sof(H20A)=
 Sof(H20B)=Sof(C21)=Sof(H21)=Sof(C22)=Sof(H22A)=Sof(H22B)=Sof(C23)=Sof(H23)=
 Sof(C24)=Sof(H24A)=Sof(H24B)=Sof(C25)=Sof(H25)=Sof(C26)=Sof(H26A)=Sof(H26B)=
 FVAR(4)
 Sof(C60A)=Sof(H60C)=Sof(H60D)=Sof(C61A)=Sof(H61C)=Sof(H61D)=Sof(C62A)=
 Sof(H62C)=Sof(H62D)=Sof(C63A)=Sof(H63C)=Sof(H63D)=1-FVAR(5)
 Sof(C60)=Sof(H60A)=Sof(H60B)=Sof(C61)=Sof(H61A)=Sof(H61B)=Sof(C62)=Sof(H62A)=
 Sof(H62B)=Sof(C63)=Sof(H63A)=Sof(H63B)=FVAR(5)
6.a Ternary CH refined with riding coordinates:
 C21(H21), C23(H23), C25(H25), C47(H47), C49(H49), C51(H51), C21A(H21A),
 C23A(H23A), C25A(H25A), C47A(H47A), C49A(H49A), C51A(H51A)
6.b Secondary CH2 refined with riding coordinates:
 C60(H60A,H60B), C61(H61A,H61B), C62(H62A,H62B), C63(H63A,H63B), C18(H18A,
 H18B), C19(H19A,H19B), C20(H20A,H20B), C22(H22A,H22B), C24(H24A,H24B),
 C26(H26A,H26B), C44(H44A,H44B), C45(H45A,H45B), C46(H46A,H46B), C48(H48A,H48B),
  C50(H50A,H50B), C52(H52A,H52B), C9(H9A,H9B), C10(H10A,H10B), C10(H10C,H10D),
 C11(H11A,H11B), C12(H12A,H12B), C13(H13A,H13B), C14(H14A,H14B), C15(H15A,H15B),
  C35(H35A,H35B), C35(H35C,H35D), C36(H36A,H36B), C37(H37A,H37B), C38(H38A,
 H38B), C39(H39A,H39B), C40(H40A,H40B), C41(H41A,H41B), C60A(H60C,H60D),
 C61A(H61C,H61D), C62A(H62C,H62D), C63A(H63C,H63D), C11A(H11C,H11D), C12A(H12C,
 H12D), C13A(H13C,H13D), C14A(H14C,H14D), C15A(H15C,H15D), C36A(H36C,H36D),
 C37A(H37C,H37D), C38A(H38C,H38D), C39A(H39C,H39D), C40A(H40C,H40D), C41A(H41C,
 H41D), C18A(H18C,H18D), C19A(H19C,H19D), C20A(H20C,H20D), C22A(H22C,H22D),
 C24A(H24C,H24D), C26A(H26C,H26D), C44A(H44C,H44D), C45A(H45C,H45D), C46A(H46C,
 H46D), C48A(H48C,H48D), C50A(H50C,H50D), C52A(H52C,H52D)
6.c Aromatic/amide H refined with riding coordinates:
 C4(H4), C5(H5), C6(H6), C7(H7), C16(H16), C30(H30), C31(H31), C32(H32),
 C33(H33), C42(H42), C54(H54), C55(H55), C56(H56)
6.d Idealised Me refined as rotating group:
 C58(H58A,H58B,H58C), C59(H59A,H59B,H59C)
;
_olex2_submission_special_instructions 'No special instructions were received'

loop_
_space_group_symop_operation_xyz
'x, y, z'
'-x, -y, -z'

loop_
_atom_site_label
_atom_site_type_symbol
_atom_site_fract_x
_atom_site_fract_y
_atom_site_fract_z
_atom_site_U_iso_or_equiv
_atom_site_adp_type
_atom_site_occupancy
_atom_site_site_symmetry_order
_atom_site_calc_flag
_atom_site_refinement_flags_posn
_atom_site_refinement_flags_adp
_atom_site_refinement_flags_occupancy
_atom_site_disorder_assembly
_atom_site_disorder_group
Y1 Y 0.35819(3) 0.51400(2) 0.78218(2) 0.04397(13) Uani 1 1 d . . . . .
O1 O 0.4882(3) 0.40224(17) 0.87698(13) 0.0618(7) Uani 1 1 d D U . . .
C60 C 0.5964(15) 0.3314(14) 0.8668(12) 0.069(3) Uani 0.39(4) 1 d D U P A 1
H60A H 0.611566 0.336366 0.815022 0.082 Uiso 0.39(4) 1 calc R U P A 1
H60B H 0.584356 0.264088 0.891197 0.082 Uiso 0.39(4) 1 calc R U P A 1
C61 C 0.7029(15) 0.3578(19) 0.9000(13) 0.072(3) Uani 0.39(4) 1 d D U P A 1
H61A H 0.765520 0.375066 0.863070 0.087 Uiso 0.39(4) 1 calc R U P A 1
H61B H 0.738479 0.302486 0.939295 0.087 Uiso 0.39(4) 1 calc R U P A 1
C62 C 0.6496(19) 0.4464(18) 0.9294(17) 0.072(3) Uani 0.39(4) 1 d D U P A 1
H62A H 0.686126 0.442751 0.975606 0.086 Uiso 0.39(4) 1 calc R U P A 1
H62B H 0.660382 0.508565 0.894456 0.086 Uiso 0.39(4) 1 calc R U P A 1
C63 C 0.5183(19) 0.435(3) 0.9392(15) 0.067(3) Uani 0.39(4) 1 d D U P A 1
H63A H 0.505237 0.386930 0.984908 0.081 Uiso 0.39(4) 1 calc R U P A 1
H63B H 0.468146 0.498311 0.939870 0.081 Uiso 0.39(4) 1 calc R U P A 1
N1 N 0.3692(3) 0.82344(19) 0.89535(15) 0.0509(8) Uani 1 1 d . . . . .
N3 N 0.5119(3) 0.60315(19) 0.75262(15) 0.0478(7) Uani 1 1 d D U . . .
C17 C 0.5937(4) 0.5835(3) 0.69166(19) 0.0535(9) Uani 1 1 d D U . . .
C18 C 0.6185(15) 0.6783(8) 0.6351(7) 0.064(3) Uani 0.51(3) 1 d D U P B 1
H18A H 0.659420 0.716899 0.658673 0.077 Uiso 0.51(3) 1 calc R U P B 1
H18B H 0.541467 0.718089 0.616331 0.077 Uiso 0.51(3) 1 calc R U P B 1
C19 C 0.7171(11) 0.5180(12) 0.7187(7) 0.063(3) Uani 0.51(3) 1 d D U P B 1
H19A H 0.761574 0.553226 0.743239 0.075 Uiso 0.51(3) 1 calc R U P B 1
H19B H 0.701563 0.457563 0.754079 0.075 Uiso 0.51(3) 1 calc R U P B 1
C20 C 0.5292(13) 0.5234(11) 0.6520(8) 0.064(3) Uani 0.51(3) 1 d D U P B 1
H20A H 0.518924 0.460357 0.685897 0.077 Uiso 0.51(3) 1 calc R U P B 1
H20B H 0.448714 0.559659 0.636917 0.077 Uiso 0.51(3) 1 calc R U P B 1
C21 C 0.6989(15) 0.6536(10) 0.5705(7) 0.073(2) Uani 0.51(3) 1 d D U P B 1
H21 H 0.717392 0.715345 0.536796 0.087 Uiso 0.51(3) 1 calc R U P B 1
C22 C 0.8185(12) 0.5864(12) 0.5996(9) 0.076(2) Uani 0.51(3) 1 d D U P B 1
H22A H 0.866674 0.570005 0.558805 0.092 Uiso 0.51(3) 1 calc R U P B 1
H22B H 0.865134 0.622023 0.622535 0.092 Uiso 0.51(3) 1 calc R U P B 1
C23 C 0.7960(12) 0.4910(12) 0.6551(7) 0.073(2) Uani 0.51(3) 1 d D U P B 1
H23 H 0.873219 0.448730 0.673043 0.088 Uiso 0.51(3) 1 calc R U P B 1
C24 C 0.7263(14) 0.4418(11) 0.6102(9) 0.077(2) Uani 0.51(3) 1 d D U P B 1
H24A H 0.775628 0.432300 0.567806 0.092 Uiso 0.51(3) 1 calc R U P B 1
H24B H 0.713482 0.376930 0.640043 0.092 Uiso 0.51(3) 1 calc R U P B 1
C25 C 0.6026(12) 0.5042(13) 0.5842(8) 0.072(2) Uani 0.51(3) 1 d D U P B 1
H25 H 0.558218 0.467801 0.559707 0.086 Uiso 0.51(3) 1 calc R U P B 1
C26 C 0.6204(14) 0.6037(15) 0.5310(7) 0.075(2) Uani 0.51(3) 1 d D U P B 1
H26A H 0.542034 0.645452 0.518100 0.090 Uiso 0.51(3) 1 calc R U P B 1
H26B H 0.661404 0.593039 0.486434 0.090 Uiso 0.51(3) 1 calc R U P B 1
N4 N 0.3151(3) 0.28025(19) 0.73460(15) 0.0531(8) Uani 1 1 d . . . . .
N6 N 0.2177(3) 0.59575(18) 0.68244(15) 0.0496(8) Uani 1 1 d D U . . .
C43 C 0.1616(4) 0.7023(2) 0.6574(2) 0.0559(9) Uani 1 1 d D U . . .
C44 C 0.2461(10) 0.7647(7) 0.6790(6) 0.060(2) Uani 0.611(16) 1 d D U P C 1
H44A H 0.324399 0.756141 0.654112 0.072 Uiso 0.611(16) 1 calc R U P C 1
H44B H 0.259715 0.742546 0.731464 0.072 Uiso 0.611(16) 1 calc R U P C 1
C45 C 0.0403(8) 0.7161(7) 0.6997(5) 0.064(2) Uani 0.611(16) 1 d D U P C 1
H45A H 0.055056 0.694148 0.752110 0.077 Uiso 0.611(16) 1 calc R U P C 1
H45B H -0.014815 0.676251 0.688084 0.077 Uiso 0.611(16) 1 calc R U P C 1
C46 C 0.1341(12) 0.7390(7) 0.5750(4) 0.068(2) Uani 0.611(16) 1 d D U P C 1
H46A H 0.078505 0.699956 0.562643 0.081 Uiso 0.611(16) 1 calc R U P C 1
H46B H 0.209181 0.729866 0.547038 0.081 Uiso 0.611(16) 1 calc R U P C 1
C47 C 0.1888(11) 0.8749(8) 0.6581(6) 0.0701(18) Uani 0.611(16) 1 d D U P C 1
H47 H 0.244205 0.914619 0.670890 0.084 Uiso 0.611(16) 1 calc R U P C 1
C48 C 0.0708(11) 0.8856(8) 0.7001(6) 0.075(2) Uani 0.611(16) 1 d D U P C 1
H48A H 0.034964 0.955130 0.689985 0.090 Uiso 0.611(16) 1 calc R U P C 1
H48B H 0.086337 0.861294 0.752329 0.090 Uiso 0.611(16) 1 calc R U P C 1
C49 C -0.0185(9) 0.8270(7) 0.6786(7) 0.078(2) Uani 0.611(16) 1 d D U P C 1
H49 H -0.095511 0.835656 0.705851 0.094 Uiso 0.611(16) 1 calc R U P C 1
C50 C -0.0435(11) 0.8594(7) 0.5960(8) 0.081(2) Uani 0.611(16) 1 d D U P C 1
H50A H -0.096520 0.818134 0.584007 0.097 Uiso 0.611(16) 1 calc R U P C 1
H50B H -0.084249 0.927772 0.582279 0.097 Uiso 0.611(16) 1 calc R U P C 1
C51 C 0.0766(13) 0.8495(6) 0.5540(5) 0.073(2) Uani 0.611(16) 1 d D U P C 1
H51 H 0.061887 0.872071 0.501124 0.087 Uiso 0.611(16) 1 calc R U P C 1
C52 C 0.1632(12) 0.9102(8) 0.5752(5) 0.076(2) Uani 0.611(16) 1 d D U P C 1
H52A H 0.127140 0.979772 0.562530 0.091 Uiso 0.611(16) 1 calc R U P C 1
H52B H 0.239437 0.903368 0.547951 0.091 Uiso 0.611(16) 1 calc R U P C 1
N7 N 0.2641(3) 0.59956(18) 0.86303(14) 0.0464(7) Uani 1 1 d . . . . .
N8 N 0.1756(3) 0.4644(2) 0.86302(17) 0.0605(9) Uani 1 1 d . . . . .
C1 C 0.3730(4) 0.7341(2) 0.86824(17) 0.0440(8) Uani 1 1 d . . . . .
C2 C 0.4980(4) 0.7088(2) 0.84135(18) 0.0465(9) Uani 1 1 d . . . . .
C3 C 0.5708(4) 0.7665(2) 0.87221(19) 0.0507(9) Uani 1 1 d . . . . .
C4 C 0.6958(4) 0.7664(3) 0.8742(2) 0.0678(12) Uani 1 1 d . . . . .
H4 H 0.750661 0.721174 0.855807 0.081 Uiso 1 1 calc R U . . .
C5 C 0.7388(5) 0.8349(3) 0.9041(3) 0.0804(14) Uani 1 1 d . . . . .
H5 H 0.822280 0.835742 0.904821 0.096 Uiso 1 1 calc R U . . .
C6 C 0.6582(5) 0.9006(3) 0.9321(3) 0.0800(14) Uani 1 1 d . . . . .
H6 H 0.687816 0.945551 0.951860 0.096 Uiso 1 1 calc R U . . .
C7 C 0.5339(5) 0.9014(3) 0.9316(2) 0.0707(12) Uani 1 1 d . . . . .
H7 H 0.479763 0.946293 0.950755 0.085 Uiso 1 1 calc R U . . .
C8 C 0.4913(4) 0.8337(3) 0.90177(19) 0.0522(9) Uani 1 1 d . . . . .
C9 C 0.2898(4) 0.9136(2) 0.85428(19) 0.0541(10) Uani 1 1 d . . . . .
H9A H 0.229912 0.894053 0.827984 0.065 Uiso 1 1 calc R U . . .
H9B H 0.339327 0.953387 0.818193 0.065 Uiso 1 1 calc R U . . .
C10 C 0.2232(4) 0.9774(3) 0.9022(2) 0.0651(11) Uani 1 1 d D U . . .
H10A H 0.194906 0.935324 0.947234 0.078 Uiso 0.40(2) 1 calc R U P D 1
H10B H 0.278262 1.016544 0.914872 0.078 Uiso 0.40(2) 1 calc R U P D 1
H10C H 0.193795 0.934842 0.946639 0.078 Uiso 0.60(2) 1 calc R U P D 2
H10D H 0.279660 1.014386 0.916152 0.078 Uiso 0.60(2) 1 calc R U P D 2
N2 N 0.1184(18) 1.0435(13) 0.8617(17) 0.065(2) Uani 0.40(2) 1 d D U P D 1
C11 C 0.0837(14) 1.1423(11) 0.8741(11) 0.075(3) Uani 0.40(2) 1 d D U P D 1
H11A H 0.154848 1.175398 0.866125 0.089 Uiso 0.40(2) 1 calc R U P D 1
H11B H 0.057786 1.135096 0.924890 0.089 Uiso 0.40(2) 1 calc R U P D 1
C12 C -0.0187(14) 1.2075(9) 0.8245(12) 0.076(3) Uani 0.40(2) 1 d D U P D 1
H12A H 0.000608 1.212162 0.773103 0.092 Uiso 0.40(2) 1 calc R U P D 1
H12B H -0.036216 1.273685 0.831948 0.092 Uiso 0.40(2) 1 calc R U P D 1
C13 C -0.1302(14) 1.1464(12) 0.8527(12) 0.080(3) Uani 0.40(2) 1 d D U P D 1
H13A H -0.137255 1.129597 0.905820 0.097 Uiso 0.40(2) 1 calc R U P D 1
H13B H -0.206898 1.184457 0.831997 0.097 Uiso 0.40(2) 1 calc R U P D 1
C14 C -0.0961(17) 1.0537(13) 0.8255(11) 0.077(3) Uani 0.40(2) 1 d D U P D 1
H14A H -0.163393 1.016203 0.833845 0.092 Uiso 0.40(2) 1 calc R U P D 1
H14B H -0.077712 1.071550 0.773320 0.092 Uiso 0.40(2) 1 calc R U P D 1
C15 C 0.014(2) 0.9922(15) 0.867(2) 0.070(3) Uani 0.40(2) 1 d D U P D 1
H15A H -0.008401 0.969892 0.918428 0.084 Uiso 0.40(2) 1 calc R U P D 1
H15B H 0.038725 0.933753 0.848940 0.084 Uiso 0.40(2) 1 calc R U P D 1
C16 C 0.5529(4) 0.6598(2) 0.79203(18) 0.0495(9) Uani 1 1 d . . . . .
H16 H 0.634836 0.665994 0.783306 0.059 Uiso 1 1 calc R U . . .
C27 C 0.3093(4) 0.3804(2) 0.72931(19) 0.0511(10) Uani 1 1 d . . . . .
C28 C 0.2215(4) 0.4280(2) 0.67505(18) 0.0481(9) Uani 1 1 d . . . . .
C29 C 0.1722(4) 0.3554(2) 0.64892(18) 0.0502(9) Uani 1 1 d . . . . .
C30 C 0.0821(4) 0.3586(3) 0.6001(2) 0.0588(11) Uani 1 1 d . . . . .
H30 H 0.039500 0.419187 0.574202 0.071 Uiso 1 1 calc R U . . .
C31 C 0.0566(5) 0.2708(3) 0.5906(2) 0.0784(14) Uani 1 1 d . . . . .
H31 H -0.004939 0.272291 0.558810 0.094 Uiso 1 1 calc R U . . .
C32 C 0.1218(5) 0.1800(3) 0.6281(3) 0.0849(16) Uani 1 1 d . . . . .
H32 H 0.105243 0.121763 0.619543 0.102 Uiso 1 1 calc R U . . .
C33 C 0.2095(5) 0.1748(3) 0.6772(2) 0.0734(13) Uani 1 1 d . . . . .
H33 H 0.251447 0.113899 0.703071 0.088 Uiso 1 1 calc R U . . .
C34 C 0.2345(4) 0.2631(2) 0.68752(19) 0.0552(10) Uani 1 1 d . . . . .
C35 C 0.3940(5) 0.2021(3) 0.7849(2) 0.0707(12) Uani 1 1 d D U . . .
H35A H 0.359247 0.141230 0.797553 0.085 Uiso 0.193(9) 1 calc R U P E 1
H35B H 0.403671 0.221175 0.829657 0.085 Uiso 0.193(9) 1 calc R U P E 1
H35C H 0.351491 0.145485 0.801622 0.085 Uiso 0.807(9) 1 calc R U P E 2
H35D H 0.405873 0.225345 0.827503 0.085 Uiso 0.807(9) 1 calc R U P E 2
N5 N 0.526(3) 0.1309(18) 0.6917(14) 0.085(3) Uani 0.193(9) 1 d D U P E 1
C36 C 0.516(2) 0.187(3) 0.7463(18) 0.080(3) Uani 0.193(9) 1 d D U P E 1
H36A H 0.536796 0.252253 0.722565 0.095 Uiso 0.193(9) 1 calc R U P E 1
H36B H 0.576940 0.154410 0.783309 0.095 Uiso 0.193(9) 1 calc R U P E 1
C37 C 0.611(3) 0.1652(17) 0.6319(12) 0.095(3) Uani 0.193(9) 1 d D U P E 1
H37A H 0.694246 0.146070 0.650184 0.114 Uiso 0.193(9) 1 calc R U P E 1
H37B H 0.594985 0.237060 0.615220 0.114 Uiso 0.193(9) 1 calc R U P E 1
C38 C 0.601(4) 0.1225(19) 0.5694(12) 0.108(3) Uani 0.193(9) 1 d D U P E 1
H38A H 0.656015 0.147844 0.529879 0.129 Uiso 0.193(9) 1 calc R U P E 1
H38B H 0.518141 0.140244 0.551070 0.129 Uiso 0.193(9) 1 calc R U P E 1
C39 C 0.634(3) 0.0116(19) 0.5970(17) 0.107(3) Uani 0.193(9) 1 d D U P E 1
H39A H 0.716886 -0.005413 0.614503 0.128 Uiso 0.193(9) 1 calc R U P E 1
H39B H 0.628518 -0.018841 0.557207 0.128 Uiso 0.193(9) 1 calc R U P E 1
C40 C 0.546(3) -0.028(2) 0.6596(16) 0.096(3) Uani 0.193(9) 1 d D U P E 1
H40A H 0.463181 -0.014741 0.641835 0.115 Uiso 0.193(9) 1 calc R U P E 1
H40B H 0.569074 -0.099430 0.678622 0.115 Uiso 0.193(9) 1 calc R U P E 1
C41 C 0.555(3) 0.0239(19) 0.7196(14) 0.089(3) Uani 0.193(9) 1 d D U P E 1
H41A H 0.498930 0.001334 0.759393 0.106 Uiso 0.193(9) 1 calc R U P E 1
H41B H 0.637024 0.006583 0.738888 0.106 Uiso 0.193(9) 1 calc R U P E 1
C42 C 0.1792(4) 0.5327(2) 0.65395(19) 0.0509(9) Uani 1 1 d . . . . .
H42 H 0.120539 0.557004 0.617617 0.061 Uiso 1 1 calc R U . . .
C53 C 0.2723(4) 0.6886(2) 0.88278(17) 0.0445(8) Uani 1 1 d . . . . .
C54 C 0.1648(4) 0.7284(2) 0.92038(19) 0.0529(10) Uani 1 1 d . . . . .
H54 H 0.164995 0.787415 0.933210 0.063 Uiso 1 1 calc R U . . .
C55 C 0.0674(4) 0.6842(3) 0.9369(2) 0.0624(11) Uani 1 1 d . . . . .
H55 H 0.001328 0.712492 0.960942 0.075 Uiso 1 1 calc R U . . .
C56 C 0.0623(4) 0.5931(3) 0.9183(2) 0.0637(11) Uani 1 1 d . . . . .
H56 H -0.005645 0.561174 0.929090 0.076 Uiso 1 1 calc R U . . .
C57 C 0.1620(4) 0.5570(2) 0.88432(19) 0.0521(10) Uani 1 1 d . . . . .
C58 C 0.2124(5) 0.3787(3) 0.9265(2) 0.0843(15) Uani 1 1 d . . . . .
H58A H 0.238121 0.320155 0.909576 0.126 Uiso 1 1 calc R U . . .
H58B H 0.144337 0.368979 0.959808 0.126 Uiso 1 1 calc R U . . .
H58C H 0.278648 0.391442 0.951214 0.126 Uiso 1 1 calc R U . . .
C59 C 0.0620(5) 0.4515(4) 0.8310(3) 0.0868(16) Uani 1 1 d . . . . .
H59A H 0.035333 0.509051 0.791860 0.130 Uiso 1 1 calc R U . . .
H59B H -0.000659 0.443186 0.868273 0.130 Uiso 1 1 calc R U . . .
H59C H 0.078018 0.393849 0.812191 0.130 Uiso 1 1 calc R U . . .
C60A C 0.5766(13) 0.3146(9) 0.8802(9) 0.070(2) Uani 0.61(4) 1 d D U P A 2
H60C H 0.597334 0.307208 0.831228 0.085 Uiso 0.61(4) 1 calc R U P A 2
H60D H 0.544526 0.256079 0.908511 0.085 Uiso 0.61(4) 1 calc R U P A 2
C61A C 0.6867(12) 0.3279(13) 0.9165(9) 0.074(2) Uani 0.61(4) 1 d D U P A 2
H61C H 0.757457 0.326725 0.883916 0.088 Uiso 0.61(4) 1 calc R U P A 2
H61D H 0.704610 0.275582 0.961243 0.088 Uiso 0.61(4) 1 calc R U P A 2
C62A C 0.6544(12) 0.4289(11) 0.9334(11) 0.070(2) Uani 0.61(4) 1 d D U P A 2
H62C H 0.685957 0.427210 0.980531 0.084 Uiso 0.61(4) 1 calc R U P A 2
H62D H 0.685875 0.480251 0.895597 0.084 Uiso 0.61(4) 1 calc R U P A 2
C63A C 0.5185(12) 0.4449(16) 0.9342(10) 0.068(2) Uani 0.61(4) 1 d D U P A 2
H63C H 0.486954 0.411430 0.981520 0.082 Uiso 0.61(4) 1 calc R U P A 2
H63D H 0.485542 0.515118 0.923498 0.082 Uiso 0.61(4) 1 calc R U P A 2
N2A N 0.1211(12) 1.0460(9) 0.8642(11) 0.0628(17) Uani 0.60(2) 1 d D U P D 2
C11A C 0.0839(9) 1.1248(8) 0.9025(7) 0.070(2) Uani 0.60(2) 1 d D U P D 2
H11C H 0.153961 1.154763 0.908048 0.084 Uiso 0.60(2) 1 calc R U P D 2
H11D H 0.051743 1.096804 0.950938 0.084 Uiso 0.60(2) 1 calc R U P D 2
C12A C -0.0118(9) 1.2016(7) 0.8584(9) 0.078(2) Uani 0.60(2) 1 d D U P D 2
H12C H 0.028056 1.240410 0.816267 0.093 Uiso 0.60(2) 1 calc R U P D 2
H12D H -0.046159 1.246172 0.888135 0.093 Uiso 0.60(2) 1 calc R U P D 2
C13A C -0.1207(11) 1.1636(9) 0.8298(8) 0.085(2) Uani 0.60(2) 1 d D U P D 2
H13C H -0.182758 1.152737 0.868057 0.102 Uiso 0.60(2) 1 calc R U P D 2
H13D H -0.157371 1.213989 0.787864 0.102 Uiso 0.60(2) 1 calc R U P D 2
C14A C -0.0784(12) 1.0700(9) 0.8083(7) 0.078(2) Uani 0.60(2) 1 d D U P D 2
H14C H -0.043996 1.085586 0.758991 0.093 Uiso 0.60(2) 1 calc R U P D 2
H14D H -0.147945 1.037031 0.807544 0.093 Uiso 0.60(2) 1 calc R U P D 2
C15A C 0.0159(14) 1.0003(10) 0.8595(13) 0.070(2) Uani 0.60(2) 1 d D U P D 2
H15C H -0.020350 0.980035 0.907929 0.084 Uiso 0.60(2) 1 calc R U P D 2
H15D H 0.041918 0.941276 0.842170 0.084 Uiso 0.60(2) 1 calc R U P D 2
N5A N 0.5119(7) 0.1062(4) 0.7046(3) 0.0783(14) Uani 0.807(9) 1 d D U P E 2
C36A C 0.5173(7) 0.1671(5) 0.7561(4) 0.0813(19) Uani 0.807(9) 1 d D U P E 2
H36C H 0.555092 0.224303 0.731421 0.098 Uiso 0.807(9) 1 calc R U P E 2
H36D H 0.568413 0.128474 0.797001 0.098 Uiso 0.807(9) 1 calc R U P E 2
C37A C 0.5209(9) 0.1601(5) 0.6282(3) 0.098(2) Uani 0.807(9) 1 d D U P E 2
H37C H 0.600538 0.180820 0.618746 0.117 Uiso 0.807(9) 1 calc R U P E 2
H37D H 0.459512 0.219307 0.618183 0.117 Uiso 0.807(9) 1 calc R U P E 2
C38A C 0.5035(10) 0.0980(6) 0.5778(4) 0.114(2) Uani 0.807(9) 1 d D U P E 2
H38C H 0.518318 0.134262 0.527660 0.137 Uiso 0.807(9) 1 calc R U P E 2
H38D H 0.419297 0.086753 0.581572 0.137 Uiso 0.807(9) 1 calc R U P E 2
C39A C 0.5863(9) -0.0005(6) 0.5945(4) 0.109(2) Uani 0.807(9) 1 d D U P E 2
H39C H 0.669130 0.009475 0.579279 0.130 Uiso 0.807(9) 1 calc R U P E 2
H39D H 0.560659 -0.042284 0.566904 0.130 Uiso 0.807(9) 1 calc R U P E 2
C40A C 0.5836(9) -0.0520(5) 0.6759(4) 0.098(2) Uani 0.807(9) 1 d D U P E 2
H40C H 0.505591 -0.074568 0.688932 0.117 Uiso 0.807(9) 1 calc R U P E 2
H40D H 0.647202 -0.109761 0.686522 0.117 Uiso 0.807(9) 1 calc R U P E 2
C41A C 0.6027(8) 0.0169(5) 0.7213(4) 0.0831(19) Uani 0.807(9) 1 d D U P E 2
H41C H 0.597145 -0.016897 0.773025 0.100 Uiso 0.807(9) 1 calc R U P E 2
H41D H 0.683708 0.034720 0.711554 0.100 Uiso 0.807(9) 1 calc R U P E 2
C18A C 0.5934(16) 0.6764(9) 0.6278(7) 0.062(3) Uani 0.49(3) 1 d D U P B 2
H18C H 0.626452 0.726281 0.643911 0.074 Uiso 0.49(3) 1 calc R U P B 2
H18D H 0.510080 0.703471 0.612306 0.074 Uiso 0.49(3) 1 calc R U P B 2
C19A C 0.7273(10) 0.5376(13) 0.7139(8) 0.062(3) Uani 0.49(3) 1 d D U P B 2
H19C H 0.727549 0.477209 0.753099 0.075 Uiso 0.49(3) 1 calc R U P B 2
H19D H 0.763873 0.583740 0.732415 0.075 Uiso 0.49(3) 1 calc R U P B 2
C20A C 0.5399(14) 0.5067(11) 0.6632(8) 0.059(2) Uani 0.49(3) 1 d D U P B 2
H20C H 0.535382 0.447931 0.703246 0.071 Uiso 0.49(3) 1 calc R U P B 2
H20D H 0.457626 0.534563 0.646065 0.071 Uiso 0.49(3) 1 calc R U P B 2
C21A C 0.6704(16) 0.6520(10) 0.5622(7) 0.072(2) Uani 0.49(3) 1 d D U P B 2
H21A H 0.669046 0.711793 0.521435 0.086 Uiso 0.49(3) 1 calc R U P B 2
C22A C 0.8008(15) 0.6097(13) 0.5871(9) 0.077(2) Uani 0.49(3) 1 d D U P B 2
H22C H 0.834622 0.657899 0.604763 0.093 Uiso 0.49(3) 1 calc R U P B 2
H22D H 0.850441 0.596764 0.545744 0.093 Uiso 0.49(3) 1 calc R U P B 2
C23A C 0.8046(13) 0.5134(12) 0.6481(8) 0.073(2) Uani 0.49(3) 1 d D U P B 2
H23A H 0.889270 0.487917 0.663510 0.087 Uiso 0.49(3) 1 calc R U P B 2
C24A C 0.7491(15) 0.4311(10) 0.6281(10) 0.077(2) Uani 0.49(3) 1 d D U P B 2
H24C H 0.746369 0.375377 0.670880 0.092 Uiso 0.49(3) 1 calc R U P B 2
H24D H 0.798015 0.407616 0.590197 0.092 Uiso 0.49(3) 1 calc R U P B 2
C25A C 0.6183(14) 0.4771(12) 0.6003(8) 0.070(2) Uani 0.49(3) 1 d D U P B 2
H25A H 0.581936 0.428527 0.583552 0.084 Uiso 0.49(3) 1 calc R U P B 2
C26A C 0.6205(15) 0.5703(15) 0.5374(8) 0.074(2) Uani 0.49(3) 1 d D U P B 2
H26C H 0.538371 0.595679 0.519033 0.089 Uiso 0.49(3) 1 calc R U P B 2
H26D H 0.671300 0.553504 0.497684 0.089 Uiso 0.49(3) 1 calc R U P B 2
C44A C 0.2325(17) 0.7630(11) 0.6923(10) 0.064(3) Uani 0.389(16) 1 d D U P C 2
H44C H 0.317832 0.753925 0.677510 0.076 Uiso 0.389(16) 1 calc R U P C 2
H44D H 0.227783 0.740086 0.745418 0.076 Uiso 0.389(16) 1 calc R U P C 2
C45A C 0.0292(11) 0.7190(11) 0.6765(9) 0.068(3) Uani 0.389(16) 1 d D U P C 2
H45C H 0.018152 0.696973 0.729251 0.082 Uiso 0.389(16) 1 calc R U P C 2
H45D H -0.013904 0.680646 0.653960 0.082 Uiso 0.389(16) 1 calc R U P C 2
C46A C 0.1832(17) 0.7396(10) 0.5731(6) 0.064(3) Uani 0.389(16) 1 d D U P C 2
H46C H 0.270047 0.729227 0.562055 0.077 Uiso 0.389(16) 1 calc R U P C 2
H46D H 0.143789 0.702027 0.547799 0.077 Uiso 0.389(16) 1 calc R U P C 2
C47A C 0.1766(17) 0.8742(12) 0.6671(9) 0.070(2) Uani 0.389(16) 1 d D U P C 2
H47A H 0.217945 0.911807 0.692162 0.084 Uiso 0.389(16) 1 calc R U P C 2
C48A C 0.0434(16) 0.8879(13) 0.6863(9) 0.075(3) Uani 0.389(16) 1 d D U P C 2
H48C H 0.009473 0.957935 0.671148 0.090 Uiso 0.389(16) 1 calc R U P C 2
H48D H 0.032767 0.865176 0.739065 0.090 Uiso 0.389(16) 1 calc R U P C 2
C49A C -0.0241(14) 0.8308(10) 0.6492(10) 0.073(2) Uani 0.389(16) 1 d D U P C 2
H49A H -0.111556 0.841696 0.661110 0.088 Uiso 0.389(16) 1 calc R U P C 2
C50A C -0.0040(17) 0.8640(11) 0.5664(10) 0.075(3) Uani 0.389(16) 1 d D U P C 2
H50C H -0.045416 0.825691 0.542756 0.090 Uiso 0.389(16) 1 calc R U P C 2
H50D H -0.039148 0.933384 0.548404 0.090 Uiso 0.389(16) 1 calc R U P C 2
C51A C 0.1312(18) 0.8503(10) 0.5463(7) 0.072(3) Uani 0.389(16) 1 d D U P C 2
H51A H 0.141590 0.872591 0.492926 0.086 Uiso 0.389(16) 1 calc R U P C 2
C52A C 0.2028(17) 0.9078(12) 0.5839(8) 0.072(3) Uani 0.389(16) 1 d D U P C 2
H52C H 0.289663 0.893153 0.573951 0.087 Uiso 0.389(16) 1 calc R U P C 2
H52D H 0.176482 0.978733 0.565592 0.087 Uiso 0.389(16) 1 calc R U P C 2

loop_
_atom_site_aniso_label
_atom_site_aniso_U_11
_atom_site_aniso_U_22
_atom_site_aniso_U_33
_atom_site_aniso_U_23
_atom_site_aniso_U_13
_atom_site_aniso_U_12
Y1 0.0529(2) 0.03181(15) 0.04782(18) -0.01040(11) -0.00448(14) -0.00718(13)
O1 0.076(2) 0.0519(14) 0.0538(13) -0.0138(11) -0.0163(13) 0.0061(13)
C60 0.088(5) 0.046(5) 0.067(5) -0.015(4) -0.014(4) 0.012(4)
C61 0.087(5) 0.054(5) 0.068(5) -0.011(4) -0.025(4) 0.011(4)
C62 0.088(4) 0.057(5) 0.065(4) -0.018(4) -0.023(4) 0.015(4)
C63 0.086(5) 0.055(5) 0.058(4) -0.020(4) -0.017(4) 0.012(4)
N1 0.060(2) 0.0409(14) 0.0557(16) -0.0177(12) -0.0069(15) -0.0073(14)
N3 0.054(2) 0.0413(14) 0.0504(15) -0.0151(12) -0.0012(14) -0.0100(14)
C17 0.053(2) 0.0592(19) 0.0540(18) -0.0215(15) 0.0023(17) -0.0157(17)
C18 0.062(5) 0.073(4) 0.060(4) -0.014(3) -0.007(4) -0.021(4)
C19 0.055(4) 0.073(5) 0.066(4) -0.031(4) -0.001(4) -0.005(4)
C20 0.064(4) 0.070(4) 0.064(4) -0.025(4) 0.003(4) -0.018(4)
C21 0.069(4) 0.094(4) 0.060(3) -0.018(3) 0.001(3) -0.027(4)
C22 0.064(4) 0.097(5) 0.070(4) -0.025(4) 0.001(4) -0.014(4)
C23 0.062(4) 0.089(4) 0.073(4) -0.031(3) 0.005(3) -0.009(3)
C24 0.071(5) 0.097(4) 0.072(4) -0.045(4) -0.002(4) -0.005(4)
C25 0.075(4) 0.086(4) 0.065(4) -0.037(3) -0.003(3) -0.014(4)
C26 0.081(4) 0.091(5) 0.061(4) -0.027(4) 0.003(3) -0.024(4)
N4 0.072(2) 0.0317(13) 0.0572(16) -0.0151(12) -0.0072(16) -0.0066(14)
N6 0.061(2) 0.0310(13) 0.0568(16) -0.0112(11) -0.0159(15) -0.0030(13)
C43 0.075(3) 0.0318(15) 0.0616(19) -0.0123(13) -0.0218(19) -0.0025(16)
C44 0.081(4) 0.033(3) 0.065(4) -0.008(3) -0.020(3) -0.013(3)
C45 0.071(4) 0.047(3) 0.070(4) -0.013(3) -0.027(3) 0.006(3)
C46 0.095(5) 0.042(3) 0.065(3) -0.014(3) -0.031(4) 0.004(4)
C47 0.104(4) 0.034(3) 0.073(3) -0.012(3) -0.023(3) -0.007(3)
C48 0.103(5) 0.041(3) 0.080(4) -0.021(3) -0.029(4) 0.012(3)
C49 0.091(4) 0.055(3) 0.079(4) -0.015(4) -0.025(4) 0.019(3)
C50 0.100(5) 0.052(3) 0.078(5) -0.007(4) -0.034(4) 0.014(4)
C51 0.100(5) 0.042(3) 0.071(3) -0.008(3) -0.033(4) 0.001(4)
C52 0.110(5) 0.036(3) 0.073(4) 0.000(3) -0.031(4) -0.004(4)
N7 0.054(2) 0.0341(13) 0.0499(15) -0.0102(11) 0.0006(14) -0.0060(13)
N8 0.069(3) 0.0436(16) 0.073(2) -0.0174(14) 0.0135(18) -0.0231(16)
C1 0.055(3) 0.0352(15) 0.0443(17) -0.0134(13) -0.0011(17) -0.0093(16)
C2 0.053(3) 0.0359(16) 0.0512(18) -0.0108(14) -0.0047(17) -0.0096(16)
C3 0.053(3) 0.0472(19) 0.0533(19) -0.0101(15) -0.0108(18) -0.0142(18)
C4 0.062(3) 0.061(2) 0.084(3) -0.024(2) -0.010(2) -0.011(2)
C5 0.071(4) 0.074(3) 0.102(3) -0.024(3) -0.027(3) -0.018(3)
C6 0.085(4) 0.072(3) 0.098(3) -0.039(2) -0.022(3) -0.020(3)
C7 0.081(4) 0.066(3) 0.078(3) -0.033(2) -0.009(3) -0.020(2)
C8 0.062(3) 0.0463(19) 0.0528(19) -0.0158(15) -0.0095(19) -0.0134(18)
C9 0.065(3) 0.0417(18) 0.058(2) -0.0171(15) 0.0001(19) -0.0082(18)
C10 0.076(3) 0.050(2) 0.079(2) -0.0322(18) 0.006(2) -0.014(2)
N2 0.069(4) 0.042(4) 0.090(4) -0.026(4) 0.009(4) -0.008(4)
C11 0.074(4) 0.048(4) 0.104(5) -0.026(4) 0.014(5) -0.011(4)
C12 0.074(4) 0.042(4) 0.113(6) -0.026(5) 0.013(5) -0.005(4)
C13 0.070(5) 0.055(4) 0.114(6) -0.020(4) 0.011(5) -0.009(4)
C14 0.070(5) 0.054(4) 0.103(6) -0.016(4) 0.007(5) -0.010(4)
C15 0.073(4) 0.049(4) 0.092(5) -0.022(4) 0.000(4) -0.011(4)
C16 0.051(3) 0.0414(17) 0.0565(19) -0.0103(15) -0.0037(18) -0.0114(17)
C27 0.066(3) 0.0321(16) 0.0557(19) -0.0123(14) 0.0020(19) -0.0080(17)
C28 0.058(3) 0.0331(16) 0.0554(19) -0.0142(14) -0.0004(18) -0.0077(16)
C29 0.066(3) 0.0401(17) 0.0487(18) -0.0177(14) 0.0038(18) -0.0114(17)
C30 0.072(3) 0.051(2) 0.058(2) -0.0212(17) 0.000(2) -0.014(2)
C31 0.100(4) 0.073(3) 0.077(3) -0.032(2) -0.019(3) -0.031(3)
C32 0.125(5) 0.054(2) 0.093(3) -0.033(2) -0.012(3) -0.035(3)
C33 0.111(4) 0.0405(19) 0.075(3) -0.0221(18) -0.009(3) -0.015(2)
C34 0.076(3) 0.0359(17) 0.057(2) -0.0151(15) 0.001(2) -0.0135(18)
C35 0.104(4) 0.0391(18) 0.068(2) -0.0158(17) -0.018(2) 0.000(2)
N5 0.103(5) 0.063(4) 0.085(4) -0.025(4) -0.021(4) 0.014(4)
C36 0.102(5) 0.052(5) 0.082(5) -0.024(5) -0.026(5) 0.011(5)
C37 0.111(6) 0.078(5) 0.089(5) -0.023(5) -0.020(6) 0.012(6)
C38 0.121(6) 0.104(5) 0.094(5) -0.031(5) -0.017(5) 0.010(5)
C39 0.122(6) 0.102(5) 0.095(5) -0.041(5) -0.013(5) 0.013(5)
C40 0.116(6) 0.080(5) 0.094(5) -0.037(5) -0.016(5) 0.009(5)
C41 0.109(6) 0.066(5) 0.089(5) -0.027(5) -0.016(5) 0.009(5)
C42 0.059(3) 0.0374(17) 0.058(2) -0.0148(14) -0.0094(19) -0.0051(17)
C53 0.053(3) 0.0324(15) 0.0462(17) -0.0090(13) -0.0057(17) -0.0028(15)
C54 0.064(3) 0.0376(17) 0.0553(19) -0.0128(15) -0.0003(19) -0.0041(18)
C55 0.063(3) 0.051(2) 0.073(2) -0.0191(18) 0.012(2) -0.007(2)
C56 0.053(3) 0.060(2) 0.084(3) -0.026(2) 0.018(2) -0.020(2)
C57 0.063(3) 0.0382(17) 0.0541(19) -0.0092(14) 0.0042(19) -0.0130(18)
C58 0.107(4) 0.044(2) 0.091(3) -0.002(2) 0.029(3) -0.018(2)
C59 0.086(4) 0.092(3) 0.106(4) -0.046(3) 0.020(3) -0.051(3)
C60A 0.093(5) 0.045(4) 0.069(5) -0.017(3) -0.019(4) 0.009(3)
C61A 0.089(4) 0.054(5) 0.069(4) -0.016(4) -0.022(3) 0.020(4)
C62A 0.086(4) 0.052(4) 0.066(4) -0.016(4) -0.023(3) 0.012(3)
C63A 0.086(4) 0.057(4) 0.057(4) -0.019(4) -0.017(3) 0.011(3)
N2A 0.067(3) 0.040(3) 0.087(3) -0.027(3) 0.008(3) -0.009(3)
C11A 0.073(4) 0.044(3) 0.099(5) -0.031(3) 0.012(4) -0.011(3)
C12A 0.074(4) 0.047(3) 0.112(5) -0.029(4) 0.014(4) -0.003(3)
C13A 0.072(4) 0.055(4) 0.118(6) -0.012(4) 0.017(4) -0.008(3)
C14A 0.068(4) 0.061(4) 0.101(5) -0.019(4) 0.003(4) -0.005(3)
C15A 0.076(4) 0.046(3) 0.094(5) -0.026(3) 0.001(4) -0.009(3)
N5A 0.098(3) 0.058(3) 0.076(3) -0.026(2) -0.020(2) 0.017(3)
C36A 0.104(4) 0.050(3) 0.088(3) -0.025(3) -0.029(3) 0.013(3)
C37A 0.112(5) 0.081(3) 0.091(3) -0.021(3) -0.026(3) 0.014(3)
C38A 0.128(6) 0.122(4) 0.088(3) -0.035(3) -0.018(4) 0.015(4)
C39A 0.122(5) 0.112(4) 0.096(3) -0.051(3) -0.011(4) 0.012(4)
C40A 0.120(5) 0.073(3) 0.101(4) -0.036(3) -0.014(4) 0.010(3)
C41A 0.100(5) 0.060(3) 0.086(3) -0.024(2) -0.014(3) 0.009(3)
C18A 0.061(5) 0.074(4) 0.055(4) -0.012(3) -0.005(4) -0.028(4)
C19A 0.055(4) 0.074(5) 0.063(4) -0.029(4) 0.003(4) -0.009(4)
C20A 0.060(4) 0.068(4) 0.060(4) -0.033(4) -0.003(4) -0.014(4)
C21A 0.065(4) 0.097(4) 0.057(3) -0.018(3) -0.001(3) -0.027(4)
C22A 0.068(4) 0.103(5) 0.065(4) -0.025(4) 0.007(4) -0.022(4)
C23A 0.063(4) 0.091(4) 0.072(4) -0.034(4) 0.003(3) -0.009(4)
C24A 0.073(5) 0.097(4) 0.069(4) -0.044(4) -0.001(4) -0.002(4)
C25A 0.074(4) 0.082(4) 0.064(4) -0.035(3) -0.006(4) -0.016(4)
C26A 0.079(4) 0.091(5) 0.060(4) -0.030(4) 0.001(4) -0.023(4)
C44A 0.089(5) 0.035(4) 0.066(5) -0.010(4) -0.017(4) -0.005(4)
C45A 0.073(5) 0.048(4) 0.079(5) -0.014(4) -0.028(5) 0.006(4)
C46A 0.093(6) 0.038(4) 0.062(4) -0.017(3) -0.031(4) 0.001(5)
C47A 0.104(4) 0.036(3) 0.071(4) -0.012(3) -0.025(4) -0.005(4)
C48A 0.101(5) 0.042(4) 0.079(5) -0.018(4) -0.030(4) 0.013(4)
C49A 0.090(4) 0.049(3) 0.077(5) -0.017(4) -0.031(4) 0.014(3)
C50A 0.098(6) 0.047(4) 0.073(5) -0.012(4) -0.025(5) 0.009(5)
C51A 0.102(5) 0.041(3) 0.067(4) -0.007(3) -0.033(4) 0.000(5)
C52A 0.107(5) 0.035(4) 0.073(4) -0.009(3) -0.031(4) -0.004(4)

loop_
_atom_type_symbol
_atom_type_description
_atom_type_scat_dispersion_real
_atom_type_scat_dispersion_imag
_atom_type_scat_source
C C 0.0181 0.0091 'International Tables Vol C Tables 4.2.6.8 and 6.1.1.4'
H H 0.0000 0.0000 'International Tables Vol C Tables 4.2.6.8 and 6.1.1.4'
N N 0.0311 0.0180 'International Tables Vol C Tables 4.2.6.8 and 6.1.1.4'
O O 0.0492 0.0322 'International Tables Vol C Tables 4.2.6.8 and 6.1.1.4'
Y Y -0.2670 2.0244 'International Tables Vol C Tables 4.2.6.8 and 6.1.1.4'

loop_
_geom_angle_atom_site_label_1
_geom_angle_atom_site_label_2
_geom_angle_atom_site_label_3
_geom_angle
_geom_angle_site_symmetry_1
_geom_angle_site_symmetry_3
_geom_angle_publ_flag
O1 Y1 N6 168.35(9) . . ?
O1 Y1 N8 87.87(11) . . ?
O1 Y1 C27 94.95(10) . . ?
N3 Y1 O1 86.95(10) . . ?
N3 Y1 N6 101.52(10) . . ?
N3 Y1 N7 95.19(10) . . ?
N3 Y1 N8 150.77(10) . . ?
N3 Y1 C27 129.01(11) . . ?
N6 Y1 N8 88.46(11) . . ?
N6 Y1 C27 73.53(10) . . ?
N7 Y1 O1 91.64(9) . . ?
N7 Y1 N6 95.50(10) . . ?
N7 Y1 N8 56.22(10) . . ?
N7 Y1 C27 135.53(12) . . ?
C27 Y1 N8 80.10(11) . . ?
C60 O1 Y1 126.8(9) . . ?
C63 O1 Y1 119.7(13) . . ?
C63 O1 C60 104.0(11) . . ?
C60A O1 Y1 134.2(6) . . ?
C60A O1 C63A 107.0(8) . . ?
C63A O1 Y1 115.1(8) . . ?
O1 C60 H60A 110.3 . . ?
O1 C60 H60B 110.3 . . ?
O1 C60 C61 106.9(10) . . ?
H60A C60 H60B 108.6 . . ?
C61 C60 H60A 110.3 . . ?
C61 C60 H60B 110.3 . . ?
C60 C61 H61A 110.7 . . ?
C60 C61 H61B 110.7 . . ?
C60 C61 C62 105.3(10) . . ?
H61A C61 H61B 108.8 . . ?
C62 C61 H61A 110.7 . . ?
C62 C61 H61B 110.7 . . ?
C61 C62 H62A 111.4 . . ?
C61 C62 H62B 111.4 . . ?
H62A C62 H62B 109.3 . . ?
C63 C62 C61 101.8(13) . . ?
C63 C62 H62A 111.4 . . ?
C63 C62 H62B 111.4 . . ?
O1 C63 C62 105.7(15) . . ?
O1 C63 H63A 110.6 . . ?
O1 C63 H63B 110.6 . . ?
C62 C63 H63A 110.6 . . ?
C62 C63 H63B 110.6 . . ?
H63A C63 H63B 108.7 . . ?
C8 N1 C1 106.1(3) . . ?
C8 N1 C9 115.4(3) . . ?
C9 N1 C1 115.7(3) . . ?
C17 N3 Y1 116.2(2) . . ?
C16 N3 Y1 127.7(2) . . ?
C16 N3 C17 115.0(3) . . ?
N3 C17 C18 113.2(6) . . ?
N3 C17 C19 112.8(6) . . ?
N3 C17 C20 107.1(6) . . ?
N3 C17 C18A 112.0(6) . . ?
N3 C17 C19A 114.9(6) . . ?
N3 C17 C20A 105.8(6) . . ?
C18 C17 C19 109.1(8) . . ?
C18 C17 C20 107.9(8) . . ?
C19 C17 C20 106.2(8) . . ?
C18A C17 C19A 109.4(8) . . ?
C18A C17 C20A 107.4(8) . . ?
C20A C17 C19A 107.0(8) . . ?
C17 C18 H18A 109.4 . . ?
C17 C18 H18B 109.4 . . ?
C17 C18 C21 111.2(9) . . ?
H18A C18 H18B 108.0 . . ?
C21 C18 H18A 109.4 . . ?
C21 C18 H18B 109.4 . . ?
C17 C19 H19A 109.2 . . ?
C17 C19 H19B 109.2 . . ?
H19A C19 H19B 107.9 . . ?
C23 C19 C17 112.0(9) . . ?
C23 C19 H19A 109.2 . . ?
C23 C19 H19B 109.2 . . ?
C17 C20 H20A 109.3 . . ?
C17 C20 H20B 109.3 . . ?
H20A C20 H20B 107.9 . . ?
C25 C20 C17 111.8(8) . . ?
C25 C20 H20A 109.3 . . ?
C25 C20 H20B 109.3 . . ?
C18 C21 H21 109.4 . . ?
C22 C21 C18 110.2(9) . . ?
C22 C21 H21 109.4 . . ?
C22 C21 C26 112.7(11) . . ?
C26 C21 C18 105.7(10) . . ?
C26 C21 H21 109.4 . . ?
C21 C22 H22A 109.2 . . ?
C21 C22 H22B 109.2 . . ?
H22A C22 H22B 107.9 . . ?
C23 C22 C21 112.1(10) . . ?
C23 C22 H22A 109.2 . . ?
C23 C22 H22B 109.2 . . ?
C19 C23 H23 111.1 . . ?
C19 C23 C24 111.7(10) . . ?
C22 C23 C19 108.7(9) . . ?
C22 C23 H23 111.1 . . ?
C22 C23 C24 102.9(11) . . ?
C24 C23 H23 111.1 . . ?
C23 C24 H24A 109.2 . . ?
C23 C24 H24B 109.2 . . ?
H24A C24 H24B 107.9 . . ?
C25 C24 C23 112.2(9) . . ?
C25 C24 H24A 109.2 . . ?
C25 C24 H24B 109.2 . . ?
C20 C25 H25 109.6 . . ?
C24 C25 C20 108.1(9) . . ?
C24 C25 H25 109.6 . . ?
C24 C25 C26 110.5(10) . . ?
C26 C25 C20 109.3(9) . . ?
C26 C25 H25 109.6 . . ?
C21 C26 H26A 110.3 . . ?
C21 C26 H26B 110.3 . . ?
C25 C26 C21 107.1(9) . . ?
C25 C26 H26A 110.3 . . ?
C25 C26 H26B 110.3 . . ?
H26A C26 H26B 108.5 . . ?
C27 N4 C34 112.3(3) . . ?
C27 N4 C35 123.8(3) . . ?
C34 N4 C35 123.9(3) . . ?
C43 N6 Y1 129.4(2) . . ?
C42 N6 Y1 112.0(2) . . ?
C42 N6 C43 118.1(3) . . ?
N6 C43 C44 108.2(5) . . ?
N6 C43 C45 107.7(4) . . ?
N6 C43 C46 114.5(4) . . ?
N6 C43 C44A 108.1(7) . . ?
N6 C43 C46A 108.8(6) . . ?
C44 C43 C45 107.6(6) . . ?
C44 C43 C46 110.6(6) . . ?
C45 C43 C46 107.9(5) . . ?
C44A C43 C46A 105.4(9) . . ?
C45A C43 N6 112.5(6) . . ?
C45A C43 C44A 110.7(10) . . ?
C45A C43 C46A 111.1(8) . . ?
C43 C44 H44A 109.6 . . ?
C43 C44 H44B 109.6 . . ?
C43 C44 C47 110.2(7) . . ?
H44A C44 H44B 108.1 . . ?
C47 C44 H44A 109.6 . . ?
C47 C44 H44B 109.6 . . ?
C43 C45 H45A 109.7 . . ?
C43 C45 H45B 109.7 . . ?
C43 C45 C49 109.7(6) . . ?
H45A C45 H45B 108.2 . . ?
C49 C45 H45A 109.7 . . ?
C49 C45 H45B 109.7 . . ?
C43 C46 H46A 109.4 . . ?
C43 C46 H46B 109.4 . . ?
C43 C46 C51 111.0(6) . . ?
H46A C46 H46B 108.0 . . ?
C51 C46 H46A 109.4 . . ?
C51 C46 H46B 109.4 . . ?
C44 C47 H47 109.8 . . ?
C44 C47 C52 110.1(8) . . ?
C48 C47 C44 107.9(8) . . ?
C48 C47 H47 109.8 . . ?
C48 C47 C52 109.4(9) . . ?
C52 C47 H47 109.8 . . ?
C47 C48 H48A 109.6 . . ?
C47 C48 H48B 109.6 . . ?
C47 C48 C49 110.5(8) . . ?
H48A C48 H48B 108.1 . . ?
C49 C48 H48A 109.6 . . ?
C49 C48 H48B 109.6 . . ?
C45 C49 H49 109.5 . . ?
C48 C49 C45 107.3(7) . . ?
C48 C49 H49 109.5 . . ?
C48 C49 C50 112.2(8) . . ?
C50 C49 C45 108.8(7) . . ?
C50 C49 H49 109.5 . . ?
C49 C50 H50A 109.8 . . ?
C49 C50 H50B 109.8 . . ?
H50A C50 H50B 108.3 . . ?
C51 C50 C49 109.2(7) . . ?
C51 C50 H50A 109.8 . . ?
C51 C50 H50B 109.8 . . ?
C46 C51 H51 109.9 . . ?
C50 C51 C46 107.6(7) . . ?
C50 C51 H51 109.9 . . ?
C50 C51 C52 110.3(8) . . ?
C52 C51 C46 109.2(7) . . ?
C52 C51 H51 109.9 . . ?
C47 C52 H52A 109.5 . . ?
C47 C52 H52B 109.5 . . ?
C51 C52 C47 110.7(7) . . ?
C51 C52 H52A 109.5 . . ?
C51 C52 H52B 109.5 . . ?
H52A C52 H52B 108.1 . . ?
C53 N7 Y1 137.7(2) . . ?
C57 N7 Y1 103.0(2) . . ?
C57 N7 C53 117.9(3) . . ?
C57 N8 Y1 89.5(2) . . ?
C57 N8 C58 110.7(3) . . ?
C57 N8 C59 112.4(3) . . ?
C58 N8 Y1 111.8(3) . . ?
C58 N8 C59 109.6(3) . . ?
C59 N8 Y1 121.3(3) . . ?
C2 C1 N1 107.4(3) . . ?
C53 C1 N1 116.1(3) . . ?
C53 C1 C2 135.6(3) . . ?
C1 C2 C3 104.1(3) . . ?
C16 C2 C1 136.8(3) . . ?
C16 C2 C3 118.5(4) . . ?
C4 C3 C2 132.5(4) . . ?
C4 C3 C8 118.7(4) . . ?
C8 C3 C2 108.8(4) . . ?
C3 C4 H4 120.1 . . ?
C3 C4 C5 119.7(4) . . ?
C5 C4 H4 120.1 . . ?
C4 C5 H5 119.9 . . ?
C6 C5 C4 120.1(5) . . ?
C6 C5 H5 119.9 . . ?
C5 C6 H6 119.3 . . ?
C5 C6 C7 121.3(4) . . ?
C7 C6 H6 119.3 . . ?
C6 C7 H7 120.7 . . ?
C6 C7 C8 118.5(4) . . ?
C8 C7 H7 120.7 . . ?
C3 C8 N1 111.2(3) . . ?
C7 C8 N1 127.2(4) . . ?
C7 C8 C3 121.6(4) . . ?
N1 C9 H9A 108.7 . . ?
N1 C9 H9B 108.7 . . ?
N1 C9 C10 114.1(3) . . ?
H9A C9 H9B 107.6 . . ?
C10 C9 H9A 108.7 . . ?
C10 C9 H9B 108.7 . . ?
C9 C10 H10A 109.9 . . ?
C9 C10 H10B 109.9 . . ?
C9 C10 H10C 109.3 . . ?
C9 C10 H10D 109.3 . . ?
H10A C10 H10B 108.3 . . ?
H10C C10 H10D 108.0 . . ?
N2 C10 C9 109.1(11) . . ?
N2 C10 H10A 109.9 . . ?
N2 C10 H10B 109.9 . . ?
N2A C10 C9 111.5(8) . . ?
N2A C10 H10C 109.3 . . ?
N2A C10 H10D 109.3 . . ?
C11 N2 C10 118.2(14) . . ?
C15 N2 C10 111.0(16) . . ?
C15 N2 C11 112.1(17) . . ?
N2 C11 H11A 108.8 . . ?
N2 C11 H11B 108.8 . . ?
N2 C11 C12 113.6(11) . . ?
H11A C11 H11B 107.7 . . ?
C12 C11 H11A 108.8 . . ?
C12 C11 H11B 108.8 . . ?
C11 C12 H12A 111.6 . . ?
C11 C12 H12B 111.6 . . ?
C11 C12 C13 100.8(12) . . ?
H12A C12 H12B 109.4 . . ?
C13 C12 H12A 111.6 . . ?
C13 C12 H12B 111.6 . . ?
C12 C13 H13A 111.0 . . ?
C12 C13 H13B 111.0 . . ?
H13A C13 H13B 109.0 . . ?
C14 C13 C12 104.0(12) . . ?
C14 C13 H13A 111.0 . . ?
C14 C13 H13B 111.0 . . ?
C13 C14 H14A 110.1 . . ?
C13 C14 H14B 110.1 . . ?
H14A C14 H14B 108.4 . . ?
C15 C14 C13 107.9(14) . . ?
C15 C14 H14A 110.1 . . ?
C15 C14 H14B 110.1 . . ?
N2 C15 C14 114.5(14) . . ?
N2 C15 H15A 108.6 . . ?
N2 C15 H15B 108.6 . . ?
C14 C15 H15A 108.6 . . ?
C14 C15 H15B 108.6 . . ?
H15A C15 H15B 107.6 . . ?
N3 C16 H16 113.4 . . ?
C2 C16 N3 133.1(4) . . ?
C2 C16 H16 113.4 . . ?
N4 C27 Y1 149.0(3) . . ?
N4 C27 C28 104.4(3) . . ?
C28 C27 Y1 105.7(2) . . ?
C27 C28 C29 110.3(3) . . ?
C27 C28 C42 124.5(3) . . ?
C42 C28 C29 124.9(3) . . ?
C30 C29 C28 135.5(3) . . ?
C30 C29 C34 119.3(3) . . ?
C34 C29 C28 105.2(3) . . ?
C29 C30 H30 120.5 . . ?
C31 C30 C29 119.1(4) . . ?
C31 C30 H30 120.5 . . ?
C30 C31 H31 119.6 . . ?
C30 C31 C32 120.8(4) . . ?
C32 C31 H31 119.6 . . ?
C31 C32 H32 119.4 . . ?
C33 C32 C31 121.2(4) . . ?
C33 C32 H32 119.4 . . ?
C32 C33 H33 121.0 . . ?
C32 C33 C34 118.1(4) . . ?
C34 C33 H33 121.0 . . ?
N4 C34 C29 107.8(3) . . ?
C33 C34 N4 130.6(4) . . ?
C33 C34 C29 121.6(4) . . ?
N4 C35 H35A 110.3 . . ?
N4 C35 H35B 110.3 . . ?
N4 C35 H35C 108.1 . . ?
N4 C35 H35D 108.1 . . ?
N4 C35 C36 107.0(16) . . ?
N4 C35 C36A 116.9(4) . . ?
H35A C35 H35B 108.6 . . ?
H35C C35 H35D 107.3 . . ?
C36 C35 H35A 110.3 . . ?
C36 C35 H35B 110.3 . . ?
C36A C35 H35C 108.1 . . ?
C36A C35 H35D 108.1 . . ?
C36 N5 C37 112.2(19) . . ?
C41 N5 C36 116(2) . . ?
C41 N5 C37 109(2) . . ?
C35 C36 H36A 107.9 . . ?
C35 C36 H36B 107.9 . . ?
N5 C36 C35 117(2) . . ?
N5 C36 H36A 107.9 . . ?
N5 C36 H36B 107.9 . . ?
H36A C36 H36B 107.2 . . ?
N5 C37 H37A 109.3 . . ?
N5 C37 H37B 109.3 . . ?
N5 C37 C38 111(2) . . ?
H37A C37 H37B 108.0 . . ?
C38 C37 H37A 109.3 . . ?
C38 C37 H37B 109.3 . . ?
C37 C38 H38A 110.2 . . ?
C37 C38 H38B 110.2 . . ?
C37 C38 C39 107.4(19) . . ?
H38A C38 H38B 108.5 . . ?
C39 C38 H38A 110.2 . . ?
C39 C38 H38B 110.2 . . ?
C38 C39 H39A 109.6 . . ?
C38 C39 H39B 109.6 . . ?
C38 C39 C40 110(2) . . ?
H39A C39 H39B 108.2 . . ?
C40 C39 H39A 109.6 . . ?
C40 C39 H39B 109.6 . . ?
C39 C40 H40A 110.2 . . ?
C39 C40 H40B 110.2 . . ?
H40A C40 H40B 108.5 . . ?
C41 C40 C39 108(2) . . ?
C41 C40 H40A 110.2 . . ?
C41 C40 H40B 110.2 . . ?
N5 C41 C40 111.3(19) . . ?
N5 C41 H41A 109.4 . . ?
N5 C41 H41B 109.4 . . ?
C40 C41 H41A 109.4 . . ?
C40 C41 H41B 109.4 . . ?
H41A C41 H41B 108.0 . . ?
N6 C42 C28 124.0(3) . . ?
N6 C42 H42 118.0 . . ?
C28 C42 H42 118.0 . . ?
N7 C53 C54 115.4(3) . . ?
C1 C53 N7 122.8(3) . . ?
C1 C53 C54 121.8(3) . . ?
C53 C54 H54 118.6 . . ?
C55 C54 C53 122.9(3) . . ?
C55 C54 H54 118.6 . . ?
C54 C55 H55 119.6 . . ?
C54 C55 C56 120.8(4) . . ?
C56 C55 H55 119.6 . . ?
C55 C56 H56 122.1 . . ?
C57 C56 C55 115.7(4) . . ?
C57 C56 H56 122.1 . . ?
N7 C57 N8 109.0(3) . . ?
C56 C57 N7 127.1(3) . . ?
C56 C57 N8 123.9(4) . . ?
N8 C58 H58A 109.5 . . ?
N8 C58 H58B 109.5 . . ?
N8 C58 H58C 109.5 . . ?
H58A C58 H58B 109.5 . . ?
H58A C58 H58C 109.5 . . ?
H58B C58 H58C 109.5 . . ?
N8 C59 H59A 109.5 . . ?
N8 C59 H59B 109.5 . . ?
N8 C59 H59C 109.5 . . ?
H59A C59 H59B 109.5 . . ?
H59A C59 H59C 109.5 . . ?
H59B C59 H59C 109.5 . . ?
O1 C60A H60C 110.5 . . ?
O1 C60A H60D 110.5 . . ?
O1 C60A C61A 106.3(7) . . ?
H60C C60A H60D 108.7 . . ?
C61A C60A H60C 110.5 . . ?
C61A C60A H60D 110.5 . . ?
C60A C61A H61C 110.6 . . ?
C60A C61A H61D 110.6 . . ?
C60A C61A C62A 105.7(7) . . ?
H61C C61A H61D 108.7 . . ?
C62A C61A H61C 110.6 . . ?
C62A C61A H61D 110.6 . . ?
C61A C62A H62C 111.3 . . ?
C61A C62A H62D 111.3 . . ?
H62C C62A H62D 109.2 . . ?
C63A C62A C61A 102.5(9) . . ?
C63A C62A H62C 111.3 . . ?
C63A C62A H62D 111.3 . . ?
O1 C63A C62A 103.9(8) . . ?
O1 C63A H63C 111.0 . . ?
O1 C63A H63D 111.0 . . ?
C62A C63A H63C 111.0 . . ?
C62A C63A H63D 111.0 . . ?
H63C C63A H63D 109.0 . . ?
C10 N2A C11A 109.0(10) . . ?
C15A N2A C10 113.9(10) . . ?
C15A N2A C11A 108.5(12) . . ?
N2A C11A H11C 109.9 . . ?
N2A C11A H11D 109.9 . . ?
N2A C11A C12A 108.8(7) . . ?
H11C C11A H11D 108.3 . . ?
C12A C11A H11C 109.9 . . ?
C12A C11A H11D 109.9 . . ?
C11A C12A H12C 108.0 . . ?
C11A C12A H12D 108.0 . . ?
C11A C12A C13A 117.2(8) . . ?
H12C C12A H12D 107.2 . . ?
C13A C12A H12C 108.0 . . ?
C13A C12A H12D 108.0 . . ?
C12A C13A H13C 109.3 . . ?
C12A C13A H13D 109.3 . . ?
H13C C13A H13D 108.0 . . ?
C14A C13A C12A 111.4(8) . . ?
C14A C13A H13C 109.3 . . ?
C14A C13A H13D 109.3 . . ?
C13A C14A H14C 109.1 . . ?
C13A C14A H14D 109.1 . . ?
C13A C14A C15A 112.7(9) . . ?
H14C C14A H14D 107.8 . . ?
C15A C14A H14C 109.1 . . ?
C15A C14A H14D 109.1 . . ?
N2A C15A C14A 111.7(10) . . ?
N2A C15A H15C 109.3 . . ?
N2A C15A H15D 109.3 . . ?
C14A C15A H15C 109.3 . . ?
C14A C15A H15D 109.3 . . ?
H15C C15A H15D 107.9 . . ?
C37A N5A C36A 113.6(5) . . ?
C37A N5A C41A 110.7(5) . . ?
C41A N5A C36A 111.6(6) . . ?
C35 C36A H36C 109.0 . . ?
C35 C36A H36D 109.0 . . ?
N5A C36A C35 113.0(6) . . ?
N5A C36A H36C 109.0 . . ?
N5A C36A H36D 109.0 . . ?
H36C C36A H36D 107.8 . . ?
N5A C37A H37C 109.3 . . ?
N5A C37A H37D 109.3 . . ?
N5A C37A C38A 111.7(6) . . ?
H37C C37A H37D 107.9 . . ?
C38A C37A H37C 109.3 . . ?
C38A C37A H37D 109.3 . . ?
C37A C38A H38C 109.0 . . ?
C37A C38A H38D 109.0 . . ?
C37A C38A C39A 113.1(6) . . ?
H38C C38A H38D 107.8 . . ?
C39A C38A H38C 109.0 . . ?
C39A C38A H38D 109.0 . . ?
C38A C39A H39C 109.4 . . ?
C38A C39A H39D 109.4 . . ?
C38A C39A C40A 111.0(6) . . ?
H39C C39A H39D 108.0 . . ?
C40A C39A H39C 109.4 . . ?
C40A C39A H39D 109.4 . . ?
C39A C40A H40C 109.4 . . ?
C39A C40A H40D 109.4 . . ?
H40C C40A H40D 108.0 . . ?
C41A C40A C39A 111.1(6) . . ?
C41A C40A H40C 109.4 . . ?
C41A C40A H40D 109.4 . . ?
N5A C41A C40A 110.9(5) . . ?
N5A C41A H41C 109.5 . . ?
N5A C41A H41D 109.5 . . ?
C40A C41A H41C 109.5 . . ?
C40A C41A H41D 109.5 . . ?
H41C C41A H41D 108.0 . . ?
C17 C18A H18C 109.4 . . ?
C17 C18A H18D 109.4 . . ?
C17 C18A C21A 111.0(9) . . ?
H18C C18A H18D 108.0 . . ?
C21A C18A H18C 109.4 . . ?
C21A C18A H18D 109.4 . . ?
C17 C19A H19C 109.3 . . ?
C17 C19A H19D 109.3 . . ?
C17 C19A C23A 111.6(9) . . ?
H19C C19A H19D 108.0 . . ?
C23A C19A H19C 109.3 . . ?
C23A C19A H19D 109.3 . . ?
C17 C20A H20C 109.3 . . ?
C17 C20A H20D 109.3 . . ?
H20C C20A H20D 108.0 . . ?
C25A C20A C17 111.5(9) . . ?
C25A C20A H20C 109.3 . . ?
C25A C20A H20D 109.3 . . ?
C18A C21A H21A 110.4 . . ?
C18A C21A C26A 109.8(10) . . ?
C22A C21A C18A 109.0(10) . . ?
C22A C21A H21A 110.4 . . ?
C22A C21A C26A 106.8(11) . . ?
C26A C21A H21A 110.4 . . ?
C21A C22A H22C 109.5 . . ?
C21A C22A H22D 109.5 . . ?
C21A C22A C23A 110.8(10) . . ?
H22C C22A H22D 108.1 . . ?
C23A C22A H22C 109.5 . . ?
C23A C22A H22D 109.5 . . ?
C19A C23A H23A 109.3 . . ?
C22A C23A C19A 108.0(10) . . ?
C22A C23A H23A 109.3 . . ?
C22A C23A C24A 114.9(12) . . ?
C24A C23A C19A 105.8(11) . . ?
C24A C23A H23A 109.3 . . ?
C23A C24A H24C 110.3 . . ?
C23A C24A H24D 110.3 . . ?
C23A C24A C25A 107.0(10) . . ?
H24C C24A H24D 108.6 . . ?
C25A C24A H24C 110.3 . . ?
C25A C24A H24D 110.3 . . ?
C20A C25A C24A 109.3(9) . . ?
C20A C25A H25A 109.6 . . ?
C24A C25A H25A 109.6 . . ?
C26A C25A C20A 108.1(9) . . ?
C26A C25A C24A 110.8(10) . . ?
C26A C25A H25A 109.6 . . ?
C21A C26A H26C 109.3 . . ?
C21A C26A H26D 109.3 . . ?
C25A C26A C21A 111.6(9) . . ?
C25A C26A H26C 109.3 . . ?
C25A C26A H26D 109.3 . . ?
H26C C26A H26D 108.0 . . ?
C43 C44A H44C 109.8 . . ?
C43 C44A H44D 109.8 . . ?
C43 C44A C47A 109.3(11) . . ?
H44C C44A H44D 108.3 . . ?
C47A C44A H44C 109.8 . . ?
C47A C44A H44D 109.8 . . ?
C43 C45A H45C 109.6 . . ?
C43 C45A H45D 109.6 . . ?
C43 C45A C49A 110.2(10) . . ?
H45C C45A H45D 108.1 . . ?
C49A C45A H45C 109.6 . . ?
C49A C45A H45D 109.6 . . ?
C43 C46A H46C 109.7 . . ?
C43 C46A H46D 109.7 . . ?
H46C C46A H46D 108.2 . . ?
C51A C46A C43 110.0(9) . . ?
C51A C46A H46C 109.7 . . ?
C51A C46A H46D 109.7 . . ?
C44A C47A H47A 109.0 . . ?
C48A C47A C44A 110.0(13) . . ?
C48A C47A H47A 109.0 . . ?
C48A C47A C52A 113.3(14) . . ?
C52A C47A C44A 106.4(12) . . ?
C52A C47A H47A 109.0 . . ?
C47A C48A H48C 109.5 . . ?
C47A C48A H48D 109.5 . . ?
C47A C48A C49A 110.9(12) . . ?
H48C C48A H48D 108.1 . . ?
C49A C48A H48C 109.5 . . ?
C49A C48A H48D 109.5 . . ?
C45A C49A H49A 110.2 . . ?
C48A C49A C45A 108.2(11) . . ?
C48A C49A H49A 110.2 . . ?
C48A C49A C50A 109.5(11) . . ?
C50A C49A C45A 108.6(10) . . ?
C50A C49A H49A 110.2 . . ?
C49A C50A H50C 109.4 . . ?
C49A C50A H50D 109.4 . . ?
H50C C50A H50D 108.0 . . ?
C51A C50A C49A 111.3(11) . . ?
C51A C50A H50C 109.4 . . ?
C51A C50A H50D 109.4 . . ?
C46A C51A H51A 109.7 . . ?
C46A C51A C52A 107.8(10) . . ?
C50A C51A C46A 108.2(11) . . ?
C50A C51A H51A 109.7 . . ?
C50A C51A C52A 111.8(11) . . ?
C52A C51A H51A 109.7 . . ?
C47A C52A C51A 107.2(11) . . ?
C47A C52A H52C 110.3 . . ?
C47A C52A H52D 110.3 . . ?
C51A C52A H52C 110.3 . . ?
C51A C52A H52D 110.3 . . ?
H52C C52A H52D 108.5 . . ?

loop_
_geom_bond_atom_site_label_1
_geom_bond_atom_site_label_2
_geom_bond_distance
_geom_bond_site_symmetry_2
_geom_bond_publ_flag
Y1 O1 2.412(2) . ?
Y1 N3 2.250(3) . ?
Y1 N6 2.428(3) . ?
Y1 N7 2.296(3) . ?
Y1 N8 2.549(3) . ?
Y1 C27 2.507(3) . ?
O1 C60 1.468(12) . ?
O1 C63 1.452(13) . ?
O1 C60A 1.436(8) . ?
O1 C63A 1.452(9) . ?
C60 H60A 0.9700 . ?
C60 H60B 0.9700 . ?
C60 C61 1.513(13) . ?
C61 H61A 0.9700 . ?
C61 H61B 0.9700 . ?
C61 C62 1.522(14) . ?
C62 H62A 0.9700 . ?
C62 H62B 0.9700 . ?
C62 C63 1.489(15) . ?
C63 H63A 0.9700 . ?
C63 H63B 0.9700 . ?
N1 C1 1.480(4) . ?
N1 C8 1.403(5) . ?
N1 C9 1.477(4) . ?
N3 C17 1.482(4) . ?
N3 C16 1.373(4) . ?
C17 C18 1.531(10) . ?
C17 C19 1.548(10) . ?
C17 C20 1.552(10) . ?
C17 C18A 1.529(10) . ?
C17 C19A 1.550(10) . ?
C17 C20A 1.548(10) . ?
C18 H18A 0.9700 . ?
C18 H18B 0.9700 . ?
C18 C21 1.552(11) . ?
C19 H19A 0.9700 . ?
C19 H19B 0.9700 . ?
C19 C23 1.540(11) . ?
C20 H20A 0.9700 . ?
C20 H20B 0.9700 . ?
C20 C25 1.541(11) . ?
C21 H21 0.9800 . ?
C21 C22 1.533(11) . ?
C21 C26 1.543(12) . ?
C22 H22A 0.9700 . ?
C22 H22B 0.9700 . ?
C22 C23 1.522(11) . ?
C23 H23 0.9800 . ?
C23 C24 1.542(12) . ?
C24 H24A 0.9700 . ?
C24 H24B 0.9700 . ?
C24 C25 1.533(11) . ?
C25 H25 0.9800 . ?
C25 C26 1.533(11) . ?
C26 H26A 0.9700 . ?
C26 H26B 0.9700 . ?
N4 C27 1.385(4) . ?
N4 C34 1.390(5) . ?
N4 C35 1.451(5) . ?
N6 C43 1.491(4) . ?
N6 C42 1.296(4) . ?
C43 C44 1.531(8) . ?
C43 C45 1.537(9) . ?
C43 C46 1.537(8) . ?
C43 C44A 1.544(12) . ?
C43 C45A 1.488(12) . ?
C43 C46A 1.558(11) . ?
C44 H44A 0.9700 . ?
C44 H44B 0.9700 . ?
C44 C47 1.535(9) . ?
C45 H45A 0.9700 . ?
C45 H45B 0.9700 . ?
C45 C49 1.550(8) . ?
C46 H46A 0.9700 . ?
C46 H46B 0.9700 . ?
C46 C51 1.540(9) . ?
C47 H47 0.9800 . ?
C47 C48 1.501(10) . ?
C47 C52 1.539(10) . ?
C48 H48A 0.9700 . ?
C48 H48B 0.9700 . ?
C48 C49 1.529(10) . ?
C49 H49 0.9800 . ?
C49 C50 1.533(10) . ?
C50 H50A 0.9700 . ?
C50 H50B 0.9700 . ?
C50 C51 1.518(11) . ?
C51 H51 0.9800 . ?
C51 C52 1.527(10) . ?
C52 H52A 0.9700 . ?
C52 H52B 0.9700 . ?
N7 C53 1.425(4) . ?
N7 C57 1.364(5) . ?
N8 C57 1.452(4) . ?
N8 C58 1.481(5) . ?
N8 C59 1.489(6) . ?
C1 C2 1.470(5) . ?
C1 C53 1.362(5) . ?
C2 C3 1.480(5) . ?
C2 C16 1.363(5) . ?
C3 C4 1.392(6) . ?
C3 C8 1.393(5) . ?
C4 H4 0.9300 . ?
C4 C5 1.402(6) . ?
C5 H5 0.9300 . ?
C5 C6 1.369(6) . ?
C6 H6 0.9300 . ?
C6 C7 1.380(6) . ?
C7 H7 0.9300 . ?
C7 C8 1.390(5) . ?
C9 H9A 0.9700 . ?
C9 H9B 0.9700 . ?
C9 C10 1.522(5) . ?
C10 H10A 0.9700 . ?
C10 H10B 0.9700 . ?
C10 H10C 0.9700 . ?
C10 H10D 0.9700 . ?
C10 N2 1.473(12) . ?
C10 N2A 1.448(9) . ?
N2 C11 1.462(12) . ?
N2 C15 1.451(13) . ?
C11 H11A 0.9700 . ?
C11 H11B 0.9700 . ?
C11 C12 1.527(14) . ?
C12 H12A 0.9700 . ?
C12 H12B 0.9700 . ?
C12 C13 1.614(14) . ?
C13 H13A 0.9700 . ?
C13 H13B 0.9700 . ?
C13 C14 1.516(13) . ?
C14 H14A 0.9700 . ?
C14 H14B 0.9700 . ?
C14 C15 1.505(13) . ?
C15 H15A 0.9700 . ?
C15 H15B 0.9700 . ?
C16 H16 0.9300 . ?
C27 C28 1.408(5) . ?
C28 C29 1.446(5) . ?
C28 C42 1.432(4) . ?
C29 C30 1.386(5) . ?
C29 C34 1.400(5) . ?
C30 H30 0.9300 . ?
C30 C31 1.379(5) . ?
C31 H31 0.9300 . ?
C31 C32 1.393(6) . ?
C32 H32 0.9300 . ?
C32 C33 1.364(6) . ?
C33 H33 0.9300 . ?
C33 C34 1.390(5) . ?
C35 H35A 0.9700 . ?
C35 H35B 0.9700 . ?
C35 H35C 0.9700 . ?
C35 H35D 0.9700 . ?
C35 C36 1.511(18) . ?
C35 C36A 1.500(7) . ?
N5 C36 1.452(15) . ?
N5 C37 1.470(15) . ?
N5 C41 1.451(15) . ?
C36 H36A 0.9700 . ?
C36 H36B 0.9700 . ?
C37 H37A 0.9700 . ?
C37 H37B 0.9700 . ?
C37 C38 1.481(19) . ?
C38 H38A 0.9700 . ?
C38 H38B 0.9700 . ?
C38 C39 1.504(18) . ?
C39 H39A 0.9700 . ?
C39 H39B 0.9700 . ?
C39 C40 1.54(2) . ?
C40 H40A 0.9700 . ?
C40 H40B 0.9700 . ?
C40 C41 1.524(18) . ?
C41 H41A 0.9700 . ?
C41 H41B 0.9700 . ?
C42 H42 0.9300 . ?
C53 C54 1.462(5) . ?
C54 H54 0.9300 . ?
C54 C55 1.321(6) . ?
C55 H55 0.9300 . ?
C55 C56 1.434(5) . ?
C56 H56 0.9300 . ?
C56 C57 1.342(5) . ?
C58 H58A 0.9600 . ?
C58 H58B 0.9600 . ?
C58 H58C 0.9600 . ?
C59 H59A 0.9600 . ?
C59 H59B 0.9600 . ?
C59 H59C 0.9600 . ?
C60A H60C 0.9700 . ?
C60A H60D 0.9700 . ?
C60A C61A 1.498(10) . ?
C61A H61C 0.9700 . ?
C61A H61D 0.9700 . ?
C61A C62A 1.526(9) . ?
C62A H62C 0.9700 . ?
C62A H62D 0.9700 . ?
C62A C63A 1.488(10) . ?
C63A H63C 0.9700 . ?
C63A H63D 0.9700 . ?
N2A C11A 1.475(11) . ?
N2A C15A 1.446(9) . ?
C11A H11C 0.9700 . ?
C11A H11D 0.9700 . ?
C11A C12A 1.495(10) . ?
C12A H12C 0.9700 . ?
C12A H12D 0.9700 . ?
C12A C13A 1.581(11) . ?
C13A H13C 0.9700 . ?
C13A H13D 0.9700 . ?
C13A C14A 1.482(9) . ?
C14A H14C 0.9700 . ?
C14A H14D 0.9700 . ?
C14A C15A 1.505(10) . ?
C15A H15C 0.9700 . ?
C15A H15D 0.9700 . ?
N5A C36A 1.470(6) . ?
N5A C37A 1.450(7) . ?
N5A C41A 1.453(7) . ?
C36A H36C 0.9700 . ?
C36A H36D 0.9700 . ?
C37A H37C 0.9700 . ?
C37A H37D 0.9700 . ?
C37A C38A 1.497(8) . ?
C38A H38C 0.9700 . ?
C38A H38D 0.9700 . ?
C38A C39A 1.502(8) . ?
C39A H39C 0.9700 . ?
C39A H39D 0.9700 . ?
C39A C40A 1.519(9) . ?
C40A H40C 0.9700 . ?
C40A H40D 0.9700 . ?
C40A C41A 1.507(7) . ?
C41A H41C 0.9700 . ?
C41A H41D 0.9700 . ?
C18A H18C 0.9700 . ?
C18A H18D 0.9700 . ?
C18A C21A 1.548(11) . ?
C19A H19C 0.9700 . ?
C19A H19D 0.9700 . ?
C19A C23A 1.552(11) . ?
C20A H20C 0.9700 . ?
C20A H20D 0.9700 . ?
C20A C25A 1.540(11) . ?
C21A H21A 0.9800 . ?
C21A C22A 1.521(12) . ?
C21A C26A 1.549(12) . ?
C22A H22C 0.9700 . ?
C22A H22D 0.9700 . ?
C22A C23A 1.529(12) . ?
C23A H23A 0.9800 . ?
C23A C24A 1.545(12) . ?
C24A H24C 0.9700 . ?
C24A H24D 0.9700 . ?
C24A C25A 1.549(12) . ?
C25A H25A 0.9800 . ?
C25A C26A 1.525(12) . ?
C26A H26C 0.9700 . ?
C26A H26D 0.9700 . ?
C44A H44C 0.9700 . ?
C44A H44D 0.9700 . ?
C44A C47A 1.548(13) . ?
C45A H45C 0.9700 . ?
C45A H45D 0.9700 . ?
C45A C49A 1.550(12) . ?
C46A H46C 0.9700 . ?
C46A H46D 0.9700 . ?
C46A C51A 1.533(12) . ?
C47A H47A 0.9800 . ?
C47A C48A 1.496(14) . ?
C47A C52A 1.543(13) . ?
C48A H48C 0.9700 . ?
C48A H48D 0.9700 . ?
C48A C49A 1.509(14) . ?
C49A H49A 0.9800 . ?
C49A C50A 1.525(14) . ?
C50A H50C 0.9700 . ?
C50A H50D 0.9700 . ?
C50A C51A 1.521(15) . ?
C51A H51A 0.9800 . ?
C51A C52A 1.547(14) . ?
C52A H52C 0.9700 . ?
C52A H52D 0.9700 . ?

loop_
_geom_torsion_atom_site_label_1
_geom_torsion_atom_site_label_2
_geom_torsion_atom_site_label_3
_geom_torsion_atom_site_label_4
_geom_torsion
_geom_torsion_site_symmetry_1
_geom_torsion_site_symmetry_2
_geom_torsion_site_symmetry_3
_geom_torsion_site_symmetry_4
_geom_torsion_publ_flag
Y1 O1 C60 C61 121.7(11) . . . . ?
Y1 O1 C63 C62 -109(2) . . . . ?
Y1 O1 C60A C61A 132.9(8) . . . . ?
Y1 O1 C63A C62A -123.5(14) . . . . ?
Y1 N3 C17 C18 132.8(8) . . . . ?
Y1 N3 C17 C19 -102.6(8) . . . . ?
Y1 N3 C17 C20 13.9(8) . . . . ?
Y1 N3 C17 C18A 119.7(8) . . . . ?
Y1 N3 C17 C19A -114.8(8) . . . . ?
Y1 N3 C17 C20A 3.0(8) . . . . ?
Y1 N3 C16 C2 -27.0(5) . . . . ?
Y1 N6 C43 C44 26.0(7) . . . . ?
Y1 N6 C43 C45 -90.1(6) . . . . ?
Y1 N6 C43 C46 149.9(6) . . . . ?
Y1 N6 C43 C44A 14.9(10) . . . . ?
Y1 N6 C43 C45A -107.7(8) . . . . ?
Y1 N6 C43 C46A 128.9(8) . . . . ?
Y1 N6 C42 C28 -4.4(5) . . . . ?
Y1 N7 C53 C1 -20.2(5) . . . . ?
Y1 N7 C53 C54 160.1(3) . . . . ?
Y1 N7 C57 N8 14.8(3) . . . . ?
Y1 N7 C57 C56 -164.1(4) . . . . ?
Y1 N8 C57 N7 -13.0(3) . . . . ?
Y1 N8 C57 C56 166.0(4) . . . . ?
Y1 C27 C28 C29 -170.9(2) . . . . ?
Y1 C27 C28 C42 3.7(4) . . . . ?
O1 C60 C61 C62 0.1(18) . . . . ?
O1 C60A C61A C62A 0.0(12) . . . . ?
C60 O1 C63 C62 40(3) . . . . ?
C60 C61 C62 C63 23(3) . . . . ?
C61 C62 C63 O1 -39(3) . . . . ?
C63 O1 C60 C61 -23.9(19) . . . . ?
N1 C1 C2 C3 15.2(3) . . . . ?
N1 C1 C2 C16 -154.9(4) . . . . ?
N1 C1 C53 N7 -177.3(3) . . . . ?
N1 C1 C53 C54 2.4(5) . . . . ?
N1 C9 C10 N2 -160.7(12) . . . . ?
N1 C9 C10 N2A -162.4(8) . . . . ?
N3 C17 C18 C21 -177.1(7) . . . . ?
N3 C17 C19 C23 175.0(7) . . . . ?
N3 C17 C20 C25 176.4(8) . . . . ?
N3 C17 C18A C21A -175.0(8) . . . . ?
N3 C17 C19A C23A 176.5(7) . . . . ?
N3 C17 C20A C25A -178.6(8) . . . . ?
C17 N3 C16 C2 165.8(3) . . . . ?
C17 C18 C21 C22 -56.3(13) . . . . ?
C17 C18 C21 C26 65.7(12) . . . . ?
C17 C19 C23 C22 58.3(13) . . . . ?
C17 C19 C23 C24 -54.6(13) . . . . ?
C17 C20 C25 C24 62.1(12) . . . . ?
C17 C20 C25 C26 -58.2(12) . . . . ?
C17 C18A C21A C22A -59.2(13) . . . . ?
C17 C18A C21A C26A 57.6(13) . . . . ?
C17 C19A C23A C22A 58.2(13) . . . . ?
C17 C19A C23A C24A -65.4(13) . . . . ?
C17 C20A C25A C24A 59.9(12) . . . . ?
C17 C20A C25A C26A -60.7(12) . . . . ?
C18 C17 C19 C23 -58.2(12) . . . . ?
C18 C17 C20 C25 54.1(12) . . . . ?
C18 C21 C22 C23 57.2(13) . . . . ?
C18 C21 C26 C25 -66.5(12) . . . . ?
C19 C17 C18 C21 56.4(11) . . . . ?
C19 C17 C20 C25 -62.8(11) . . . . ?
C19 C23 C24 C25 52.9(13) . . . . ?
C20 C17 C18 C21 -58.6(11) . . . . ?
C20 C17 C19 C23 57.9(11) . . . . ?
C20 C25 C26 C21 64.0(12) . . . . ?
C21 C22 C23 C19 -57.6(13) . . . . ?
C21 C22 C23 C24 60.9(12) . . . . ?
C22 C21 C26 C25 53.8(13) . . . . ?
C22 C23 C24 C25 -63.5(12) . . . . ?
C23 C24 C25 C20 -55.5(13) . . . . ?
C23 C24 C25 C26 64.0(12) . . . . ?
C24 C25 C26 C21 -54.8(12) . . . . ?
C26 C21 C22 C23 -60.6(13) . . . . ?
N4 C27 C28 C29 1.4(4) . . . . ?
N4 C27 C28 C42 176.0(3) . . . . ?
N4 C35 C36 N5 -78(3) . . . . ?
N4 C35 C36A N5A -73.3(6) . . . . ?
N6 C43 C44 C47 -177.0(6) . . . . ?
N6 C43 C45 C49 177.1(5) . . . . ?
N6 C43 C46 C51 -179.9(6) . . . . ?
N6 C43 C44A C47A 179.8(10) . . . . ?
N6 C43 C45A C49A -180.0(8) . . . . ?
N6 C43 C46A C51A -177.6(8) . . . . ?
C43 N6 C42 C28 -177.4(4) . . . . ?
C43 C44 C47 C48 61.7(10) . . . . ?
C43 C44 C47 C52 -57.6(11) . . . . ?
C43 C45 C49 C48 -60.9(8) . . . . ?
C43 C45 C49 C50 60.7(9) . . . . ?
C43 C46 C51 C50 -62.0(9) . . . . ?
C43 C46 C51 C52 57.8(10) . . . . ?
C43 C44A C47A C48A 56.5(16) . . . . ?
C43 C44A C47A C52A -66.7(16) . . . . ?
C43 C45A C49A C48A -60.3(14) . . . . ?
C43 C45A C49A C50A 58.5(14) . . . . ?
C43 C46A C51A C50A -57.8(13) . . . . ?
C43 C46A C51A C52A 63.3(13) . . . . ?
C44 C43 C45 C49 60.6(7) . . . . ?
C44 C43 C46 C51 -57.3(9) . . . . ?
C44 C47 C48 C49 -62.4(9) . . . . ?
C44 C47 C52 C51 59.2(11) . . . . ?
C45 C43 C44 C47 -60.8(8) . . . . ?
C45 C43 C46 C51 60.1(9) . . . . ?
C45 C49 C50 C51 -62.4(9) . . . . ?
C46 C43 C44 C47 56.8(9) . . . . ?
C46 C43 C45 C49 -58.8(8) . . . . ?
C46 C51 C52 C47 -58.7(11) . . . . ?
C47 C48 C49 C45 62.2(9) . . . . ?
C47 C48 C49 C50 -57.2(10) . . . . ?
C48 C47 C52 C51 -59.2(11) . . . . ?
C48 C49 C50 C51 56.1(9) . . . . ?
C49 C50 C51 C46 62.2(9) . . . . ?
C49 C50 C51 C52 -56.8(9) . . . . ?
C50 C51 C52 C47 59.4(10) . . . . ?
C52 C47 C48 C49 57.3(10) . . . . ?
N7 C53 C54 C55 1.7(5) . . . . ?
C1 N1 C8 C3 7.7(4) . . . . ?
C1 N1 C8 C7 -173.5(4) . . . . ?
C1 N1 C9 C10 143.0(3) . . . . ?
C1 C2 C3 C4 171.4(4) . . . . ?
C1 C2 C3 C8 -10.8(4) . . . . ?
C1 C2 C16 N3 -9.0(7) . . . . ?
C1 C53 C54 C55 -178.0(4) . . . . ?
C2 C1 C53 N7 -9.3(6) . . . . ?
C2 C1 C53 C54 170.4(4) . . . . ?
C2 C3 C4 C5 176.2(4) . . . . ?
C2 C3 C8 N1 2.0(4) . . . . ?
C2 C3 C8 C7 -176.9(3) . . . . ?
C3 C2 C16 N3 -178.1(3) . . . . ?
C3 C4 C5 C6 0.9(7) . . . . ?
C4 C3 C8 N1 -179.8(3) . . . . ?
C4 C3 C8 C7 1.3(5) . . . . ?
C4 C5 C6 C7 -0.2(8) . . . . ?
C5 C6 C7 C8 0.0(7) . . . . ?
C6 C7 C8 N1 -179.2(4) . . . . ?
C6 C7 C8 C3 -0.5(6) . . . . ?
C8 N1 C1 C2 -14.4(3) . . . . ?
C8 N1 C1 C53 156.8(3) . . . . ?
C8 N1 C9 C10 -92.3(4) . . . . ?
C8 C3 C4 C5 -1.5(6) . . . . ?
C9 N1 C1 C2 114.9(3) . . . . ?
C9 N1 C1 C53 -73.9(4) . . . . ?
C9 N1 C8 C3 -121.8(3) . . . . ?
C9 N1 C8 C7 57.0(5) . . . . ?
C9 C10 N2 C11 -146(2) . . . . ?
C9 C10 N2 C15 82(2) . . . . ?
C9 C10 N2A C11A -162.9(10) . . . . ?
C9 C10 N2A C15A 75.8(17) . . . . ?
C10 N2 C11 C12 174.9(19) . . . . ?
C10 N2 C15 C14 -178(2) . . . . ?
C10 N2A C11A C12A 173.6(11) . . . . ?
C10 N2A C15A C14A -169.7(15) . . . . ?
N2 C11 C12 C13 64.8(19) . . . . ?
C11 N2 C15 C14 47(3) . . . . ?
C11 C12 C13 C14 -70.4(16) . . . . ?
C12 C13 C14 C15 67.8(19) . . . . ?
C13 C14 C15 N2 -56(3) . . . . ?
C15 N2 C11 C12 -54(3) . . . . ?
C16 N3 C17 C18 -58.5(9) . . . . ?
C16 N3 C17 C19 66.1(8) . . . . ?
C16 N3 C17 C20 -177.4(7) . . . . ?
C16 N3 C17 C18A -71.6(9) . . . . ?
C16 N3 C17 C19A 53.9(9) . . . . ?
C16 N3 C17 C20A 171.7(7) . . . . ?
C16 C2 C3 C4 -16.2(6) . . . . ?
C16 C2 C3 C8 161.6(3) . . . . ?
C27 N4 C34 C29 0.1(4) . . . . ?
C27 N4 C34 C33 -178.1(4) . . . . ?
C27 N4 C35 C36 -87.3(12) . . . . ?
C27 N4 C35 C36A -93.0(5) . . . . ?
C27 C28 C29 C30 176.2(4) . . . . ?
C27 C28 C29 C34 -1.3(4) . . . . ?
C27 C28 C42 N6 0.3(6) . . . . ?
C28 C29 C30 C31 -177.7(4) . . . . ?
C28 C29 C34 N4 0.7(4) . . . . ?
C28 C29 C34 C33 179.1(4) . . . . ?
C29 C28 C42 N6 174.1(4) . . . . ?
C29 C30 C31 C32 -1.4(7) . . . . ?
C30 C29 C34 N4 -177.3(3) . . . . ?
C30 C29 C34 C33 1.1(6) . . . . ?
C30 C31 C32 C33 2.4(8) . . . . ?
C31 C32 C33 C34 -1.6(8) . . . . ?
C32 C33 C34 N4 177.9(4) . . . . ?
C32 C33 C34 C29 -0.1(7) . . . . ?
C34 N4 C27 Y1 164.5(4) . . . . ?
C34 N4 C27 C28 -0.9(4) . . . . ?
C34 N4 C35 C36 94.4(12) . . . . ?
C34 N4 C35 C36A 88.7(6) . . . . ?
C34 C29 C30 C31 -0.3(6) . . . . ?
C35 N4 C27 Y1 -14.0(8) . . . . ?
C35 N4 C27 C28 -179.4(4) . . . . ?
C35 N4 C34 C29 178.6(4) . . . . ?
C35 N4 C34 C33 0.4(7) . . . . ?
N5 C37 C38 C39 -62(3) . . . . ?
C36 N5 C37 C38 -168(3) . . . . ?
C36 N5 C41 C40 172(2) . . . . ?
C37 N5 C36 C35 148(3) . . . . ?
C37 N5 C41 C40 -60(3) . . . . ?
C37 C38 C39 C40 60(4) . . . . ?
C38 C39 C40 C41 -58(3) . . . . ?
C39 C40 C41 N5 58(3) . . . . ?
C41 N5 C36 C35 -86(4) . . . . ?
C41 N5 C37 C38 62(3) . . . . ?
C42 N6 C43 C44 -162.5(6) . . . . ?
C42 N6 C43 C45 81.4(6) . . . . ?
C42 N6 C43 C46 -38.6(7) . . . . ?
C42 N6 C43 C44A -173.6(9) . . . . ?
C42 N6 C43 C45A 63.9(9) . . . . ?
C42 N6 C43 C46A -59.6(9) . . . . ?
C42 C28 C29 C30 1.7(7) . . . . ?
C42 C28 C29 C34 -175.9(4) . . . . ?
C53 N7 C57 N8 -176.3(3) . . . . ?
C53 N7 C57 C56 4.8(5) . . . . ?
C53 C1 C2 C3 -153.5(4) . . . . ?
C53 C1 C2 C16 36.4(7) . . . . ?
C53 C54 C55 C56 -0.1(6) . . . . ?
C54 C55 C56 C57 0.6(6) . . . . ?
C55 C56 C57 N7 -3.1(6) . . . . ?
C55 C56 C57 N8 178.2(4) . . . . ?
C57 N7 C53 C1 176.0(3) . . . . ?
C57 N7 C53 C54 -3.8(4) . . . . ?
C58 N8 C57 N7 100.2(4) . . . . ?
C58 N8 C57 C56 -80.9(5) . . . . ?
C59 N8 C57 N7 -136.9(3) . . . . ?
C59 N8 C57 C56 42.0(5) . . . . ?
C60A O1 C63A C62A 37.9(17) . . . . ?
C60A C61A C62A C63A 22.2(16) . . . . ?
C61A C62A C63A O1 -36.2(19) . . . . ?
C63A O1 C60A C61A -23.3(12) . . . . ?
N2A C11A C12A C13A 47.4(14) . . . . ?
C11A N2A C15A C14A 68.7(18) . . . . ?
C11A C12A C13A C14A -36.8(15) . . . . ?
C12A C13A C14A C15A 39.1(15) . . . . ?
C13A C14A C15A N2A -57.4(18) . . . . ?
C15A N2A C11A C12A -61.8(14) . . . . ?
N5A C37A C38A C39A -53.0(10) . . . . ?
C36A N5A C37A C38A -174.7(6) . . . . ?
C36A N5A C41A C40A 171.3(6) . . . . ?
C37A N5A C36A C35 100.6(8) . . . . ?
C37A N5A C41A C40A -61.1(9) . . . . ?
C37A C38A C39A C40A 48.2(10) . . . . ?
C38A C39A C40A C41A -49.8(10) . . . . ?
C39A C40A C41A N5A 56.7(9) . . . . ?
C41A N5A C36A C35 -133.4(7) . . . . ?
C41A N5A C37A C38A 58.8(9) . . . . ?
C18A C17 C19A C23A -56.7(12) . . . . ?
C18A C17 C20A C25A 61.6(12) . . . . ?
C18A C21A C22A C23A 61.5(14) . . . . ?
C18A C21A C26A C25A -56.6(14) . . . . ?
C19A C17 C18A C21A 56.5(12) . . . . ?
C19A C17 C20A C25A -55.7(12) . . . . ?
C19A C23A C24A C25A 65.4(12) . . . . ?
C20A C17 C18A C21A -59.3(12) . . . . ?
C20A C17 C19A C23A 59.4(11) . . . . ?
C20A C25A C26A C21A 57.4(13) . . . . ?
C21A C22A C23A C19A -60.7(14) . . . . ?
C21A C22A C23A C24A 57.1(15) . . . . ?
C22A C21A C26A C25A 61.5(13) . . . . ?
C22A C23A C24A C25A -53.6(14) . . . . ?
C23A C24A C25A C20A -64.1(12) . . . . ?
C23A C24A C25A C26A 54.9(13) . . . . ?
C24A C25A C26A C21A -62.2(13) . . . . ?
C26A C21A C22A C23A -57.1(13) . . . . ?
C44A C43 C45A C49A 59.0(12) . . . . ?
C44A C43 C46A C51A -61.9(12) . . . . ?
C44A C47A C48A C49A -60.2(16) . . . . ?
C44A C47A C52A C51A 65.2(14) . . . . ?
C45A C43 C44A C47A -56.7(14) . . . . ?
C45A C43 C46A C51A 58.1(13) . . . . ?
C45A C49A C50A C51A -60.7(15) . . . . ?
C46A C43 C44A C47A 63.5(14) . . . . ?
C46A C43 C45A C49A -57.7(12) . . . . ?
C46A C51A C52A C47A -64.0(14) . . . . ?
C47A C48A C49A C45A 61.0(16) . . . . ?
C47A C48A C49A C50A -57.2(15) . . . . ?
C48A C47A C52A C51A -55.9(16) . . . . ?
C48A C49A C50A C51A 57.3(14) . . . . ?
C49A C50A C51A C46A 60.9(14) . . . . ?
C49A C50A C51A C52A -57.7(14) . . . . ?
C50A C51A C52A C47A 54.7(14) . . . . ?
C52A C47A C48A C49A 58.7(16) . . . . ?
